data_1557546
loop_
_publ_author_name
'Yuvaraj, K.'
'Douair, Iskander'
'Jones, Dafydd D. L.'
'Maron, Laurent'
'Jones, Cameron'

_publ_section_title
;
 Sterically controlled reductive oligomerisations of CO by activated
 magnesium(i) compounds: deltate vs. ethenediolate formation
;
_journal_issue 13
_journal_name_full 'Chemical Science'
_journal_page_first 3516
_journal_page_last 3522
_journal_paper_doi 10.1039/D0SC00836B
_journal_volume 11
_journal_year 2020
_chemical_formula_sum 'C137.5 H189.63 I0.04 Mg2 N4 O0.13'
_chemical_formula_weight 1953.69
_space_group_crystal_system monoclinic
_space_group_IT_number 14
_space_group_name_Hall '-P 2yn'
_space_group_name_H-M_alt 'P 1 21/n 1'
_atom_sites_solution_hydrogens geom
_audit_creation_method SHELXL-2016/6
_audit_update_record
;
2020-02-12 deposited with the CCDC.	2020-03-06 downloaded from the CCDC.
;
_cell_angle_alpha 90
_cell_angle_beta 105.8060(10)
_cell_angle_gamma 90
_cell_formula_units_Z 4
_cell_length_a 18.20670(10)
_cell_length_b 26.32970(10)
_cell_length_c 25.8355(2)
_cell_measurement_reflns_used 44759
_cell_measurement_temperature 123(2)
_cell_measurement_theta_max 77.3130
_cell_measurement_theta_min 3.0260
_cell_volume 11916.66(14)
_computing_cell_refinement 'CrysAlisPro 1.171.39.46 (Rigaku OD, 2018)'
_computing_data_collection 'CrysAlisPro 1.171.39.46 (Rigaku OD, 2018)'
_computing_data_reduction 'CrysAlisPro 1.171.39.46 (Rigaku OD, 2018)'
_computing_molecular_graphics xseed
_computing_publication_material Ciftab
_computing_structure_refinement 'SHELXL-2016/6 (Sheldrick, 2016)'
_computing_structure_solution 'SHELXT 2014/5 (Sheldrick, 2014)'
_diffrn_ambient_temperature 123(2)
_diffrn_measured_fraction_theta_full 0.998
_diffrn_measured_fraction_theta_max 0.998
_diffrn_measurement_device_type 'XtaLAB Synergy, Dualflex, HyPix'
_diffrn_radiation_type CuK\a
_diffrn_radiation_wavelength 1.54184
_diffrn_reflns_av_R_equivalents 0.0580
_diffrn_reflns_av_unetI/netI 0.0417
_diffrn_reflns_Laue_measured_fraction_full 0.998
_diffrn_reflns_Laue_measured_fraction_max 0.998
_diffrn_reflns_limit_h_max 21
_diffrn_reflns_limit_h_min -22
_diffrn_reflns_limit_k_max 31
_diffrn_reflns_limit_k_min -30
_diffrn_reflns_limit_l_max 31
_diffrn_reflns_limit_l_min -30
_diffrn_reflns_number 121487
_diffrn_reflns_point_group_measured_fraction_full 0.998
_diffrn_reflns_point_group_measured_fraction_max 0.998
_diffrn_reflns_theta_full 67.684
_diffrn_reflns_theta_max 68.996
_diffrn_reflns_theta_min 6.496
_diffrn_source 'micro-focus sealed X-ray tube'
_exptl_absorpt_coefficient_mu 0.623
_exptl_absorpt_correction_T_max 1.00000
_exptl_absorpt_correction_T_min 0.58632
_exptl_absorpt_correction_type multi-scan
_exptl_absorpt_process_details
;
CrysAlisPro 1.171.39.46 (Rigaku Oxford Diffraction, 2018)
Empirical absorption correction using spherical harmonics,
 implemented in SCALE3 ABSPACK scaling algorithm.
;
_exptl_crystal_colour yellow
_exptl_crystal_density_diffrn 1.089
_exptl_crystal_description block
_exptl_crystal_F_000 4278
_exptl_crystal_size_max 0.230
_exptl_crystal_size_mid 0.170
_exptl_crystal_size_min 0.110
_refine_diff_density_max 1.047
_refine_diff_density_min -0.652
_refine_diff_density_rms 0.056
_refine_ls_extinction_method none
_refine_ls_goodness_of_fit_ref 1.048
_refine_ls_hydrogen_treatment constr
_refine_ls_matrix_type full
_refine_ls_number_parameters 1302
_refine_ls_number_reflns 22115
_refine_ls_number_restraints 3
_refine_ls_restrained_S_all 1.052
_refine_ls_R_factor_all 0.0774
_refine_ls_R_factor_gt 0.0679
_refine_ls_shift/su_max 0.001
_refine_ls_shift/su_mean 0.000
_refine_ls_structure_factor_coef Fsqd
_refine_ls_weighting_details 'w=1/[\s^2^(Fo^2^)+(0.0793P)^2^+14.0401P] where P=(Fo^2^+2Fc^2^)/3'
_refine_ls_weighting_scheme calc
_refine_ls_wR_factor_gt 0.1816
_refine_ls_wR_factor_ref 0.1881
_reflns_Friedel_coverage 0.000
_reflns_number_gt 18619
_reflns_number_total 22115
_reflns_threshold_expression 'I > 2\s(I)'
_cod_data_source_file d0sc00836b2.cif
_cod_data_source_block cj1398
_cod_depositor_comments
;Adding full bibliography for 1557543--1557552.cif.

 Adding full bibliography for 1557543--1557552.cif.
;
_cod_original_cell_volume 11916.66(13)
_cod_original_sg_symbol_H-M 'P 21/n'
_cod_original_formula_sum 'C137.50 H189.63 I0.04 Mg2 N4 O0.13'
_cod_database_code 1557546
_shelx_shelxl_version_number 2016/6
_shelx_space_group_comment
;
The symmetry employed for this shelxl refinement is uniquely defined
by the following loop, which should always be used as a source of
symmetry information in preference to the above space-group names.
They are only intended as comments.
;
_shelx_estimated_absorpt_t_min 0.870
_shelx_estimated_absorpt_t_max 0.935

loop_
_space_group_symop_operation_xyz
'x, y, z'
'-x+1/2, y+1/2, -z+1/2'
'-x, -y, -z'
'x-1/2, -y-1/2, z-1/2'

loop_
_atom_site_label
_atom_site_type_symbol
_atom_site_fract_x
_atom_site_fract_y
_atom_site_fract_z
_atom_site_U_iso_or_equiv
_atom_site_adp_type
_atom_site_occupancy
_atom_site_site_symmetry_order
_atom_site_calc_flag
_atom_site_refinement_flags_posn
_atom_site_refinement_flags_adp
_atom_site_refinement_flags_occupancy
_atom_site_disorder_assembly
_atom_site_disorder_group
I1 I 0.5014(4) 0.3983(3) 0.7333(3) 0.040(3) Uiso 0.0237(10) 1 d . . P A 1
Mg1 Mg 0.58237(4) 0.31719(3) 0.77163(3) 0.01812(15) Uani 1 1 d . . . . .
O1 O 0.4987(12) 0.2726(10) 0.7471(9) 0.079(10) Uiso 0.130(11) 1 d . . P A 1
H1 H 0.496913 0.237121 0.753117 0.094 Uiso 0.130(11) 1 calc R U P A 1
N1 N 0.68487(9) 0.33873(6) 0.75643(7) 0.0174(3) Uani 1 1 d . . . . .
C1 C 0.68639(11) 0.35795(8) 0.70407(8) 0.0170(4) Uani 1 1 d . . . . .
I2 I 0.4987(10) 0.2349(7) 0.7393(7) 0.042(8) Uiso 0.0103(11) 1 d . . P A 2
Mg2 Mg 0.41706(4) 0.31663(3) 0.70663(3) 0.01849(15) Uani 1 1 d . . . . .
N2 N 0.64020(9) 0.29553(7) 0.85028(7) 0.0191(4) Uani 1 1 d . . . . .
C2 C 0.69336(11) 0.32370(8) 0.66419(8) 0.0184(4) Uani 1 1 d . . . . .
N3 N 0.35945(10) 0.29377(7) 0.62829(7) 0.0198(4) Uani 1 1 d . . . . .
C3 C 0.69946(12) 0.26656(8) 0.67344(8) 0.0205(4) Uani 1 1 d . . . . .
H3 H 0.705566 0.260208 0.712547 0.025 Uiso 1 1 calc R U . . .
N4 N 0.31441(9) 0.33983(6) 0.72061(7) 0.0183(3) Uani 1 1 d . . . . .
C4 C 0.76903(13) 0.24369(8) 0.65903(11) 0.0303(5) Uani 1 1 d . . . . .
H4A H 0.766225 0.252100 0.621191 0.036 Uiso 1 1 calc R U . . .
H4B H 0.816115 0.259238 0.682143 0.036 Uiso 1 1 calc R U . . .
C5 C 0.77368(14) 0.18606(9) 0.66616(11) 0.0339(6) Uani 1 1 d . . . . .
H5A H 0.817688 0.172970 0.654610 0.041 Uiso 1 1 calc R U . . .
H5B H 0.782057 0.177630 0.704680 0.041 Uiso 1 1 calc R U . . .
C6 C 0.70154(16) 0.16073(9) 0.63370(11) 0.0369(6) Uani 1 1 d . . . . .
H6A H 0.695867 0.166212 0.594901 0.044 Uiso 1 1 calc R U . . .
H6B H 0.704933 0.123696 0.640594 0.044 Uiso 1 1 calc R U . . .
C7 C 0.63277(15) 0.18182(9) 0.64821(13) 0.0414(7) Uani 1 1 d . . . . .
H7A H 0.635929 0.172914 0.685989 0.050 Uiso 1 1 calc R U . . .
H7B H 0.586040 0.165962 0.624987 0.050 Uiso 1 1 calc R U . . .
C8 C 0.62690(13) 0.23943(9) 0.64162(11) 0.0319(5) Uani 1 1 d . . . . .
H8A H 0.583100 0.251760 0.653903 0.038 Uiso 1 1 calc R U . . .
H8B H 0.617030 0.248040 0.603024 0.038 Uiso 1 1 calc R U . . .
C9 C 0.69842(12) 0.34332(8) 0.61478(8) 0.0201(4) Uani 1 1 d . . . . .
H9 H 0.701966 0.320421 0.587146 0.024 Uiso 1 1 calc R U . . .
C10 C 0.69839(11) 0.39512(8) 0.60507(8) 0.0197(4) Uani 1 1 d . . . . .
C11 C 0.71249(12) 0.41701(8) 0.55397(9) 0.0221(4) Uani 1 1 d . . . . .
H11 H 0.681500 0.448767 0.544931 0.027 Uiso 1 1 calc R U . . .
C12 C 0.69004(14) 0.38236(9) 0.50511(9) 0.0277(5) Uani 1 1 d . . . . .
H12A H 0.634624 0.375241 0.496373 0.033 Uiso 1 1 calc R U . . .
H12B H 0.717526 0.349675 0.513735 0.033 Uiso 1 1 calc R U . . .
C13 C 0.70868(15) 0.40624(10) 0.45591(10) 0.0337(5) Uani 1 1 d . . . . .
H13A H 0.695463 0.381991 0.425492 0.040 Uiso 1 1 calc R U . . .
H13B H 0.677423 0.437199 0.445038 0.040 Uiso 1 1 calc R U . . .
C14 C 0.79300(16) 0.42000(11) 0.46821(10) 0.0385(6) Uani 1 1 d . . . . .
H14A H 0.824098 0.388630 0.475535 0.046 Uiso 1 1 calc R U . . .
H14B H 0.802821 0.436861 0.436498 0.046 Uiso 1 1 calc R U . . .
C15 C 0.81652(15) 0.45516(11) 0.51653(11) 0.0391(6) Uani 1 1 d . . . . .
H15A H 0.790002 0.488143 0.507580 0.047 Uiso 1 1 calc R U . . .
H15B H 0.872154 0.461479 0.525297 0.047 Uiso 1 1 calc R U . . .
C16 C 0.79686(14) 0.43205(10) 0.56555(10) 0.0313(5) Uani 1 1 d . . . . .
H16A H 0.809230 0.456945 0.595388 0.038 Uiso 1 1 calc R U . . .
H16B H 0.828922 0.401598 0.577384 0.038 Uiso 1 1 calc R U . . .
C17 C 0.69175(12) 0.42802(8) 0.64565(9) 0.0207(4) Uani 1 1 d . . . . .
H17 H 0.690749 0.463554 0.639125 0.025 Uiso 1 1 calc R U . . .
C18 C 0.68651(11) 0.41079(8) 0.69561(8) 0.0195(4) Uani 1 1 d . . . . .
C19 C 0.68660(13) 0.44849(8) 0.74019(9) 0.0230(4) Uani 1 1 d . . . . .
H19 H 0.708062 0.430348 0.775046 0.028 Uiso 1 1 calc R U . . .
C20 C 0.73858(15) 0.49456(10) 0.73996(11) 0.0364(6) Uani 1 1 d . . . . .
H20A H 0.790548 0.482524 0.741226 0.044 Uiso 1 1 calc R U . . .
H20B H 0.718759 0.513823 0.706116 0.044 Uiso 1 1 calc R U . . .
C21 C 0.74273(15) 0.52955(11) 0.78764(12) 0.0416(6) Uani 1 1 d . . . . .
H21A H 0.767544 0.511384 0.821436 0.050 Uiso 1 1 calc R U . . .
H21B H 0.774383 0.559539 0.785153 0.050 Uiso 1 1 calc R U . . .
C22 C 0.66409(16) 0.54697(9) 0.78915(12) 0.0383(6) Uani 1 1 d . . . . .
H22A H 0.641882 0.568959 0.757698 0.046 Uiso 1 1 calc R U . . .
H22B H 0.668262 0.567199 0.822129 0.046 Uiso 1 1 calc R U . . .
C23 C 0.61167(15) 0.50148(11) 0.78840(12) 0.0417(6) Uani 1 1 d . . . . .
H23A H 0.559711 0.513768 0.786806 0.050 Uiso 1 1 calc R U . . .
H23B H 0.630666 0.481837 0.822076 0.050 Uiso 1 1 calc R U . . .
C24 C 0.60791(14) 0.46678(10) 0.74020(11) 0.0363(6) Uani 1 1 d . . . . .
H24A H 0.574969 0.437186 0.741619 0.044 Uiso 1 1 calc R U . . .
H24B H 0.584880 0.485533 0.706463 0.044 Uiso 1 1 calc R U . . .
C25 C 0.75353(11) 0.33478(8) 0.79155(8) 0.0190(4) Uani 1 1 d . . . . .
C26 C 0.82443(12) 0.34999(9) 0.77492(9) 0.0247(5) Uani 1 1 d . . . . .
H26A H 0.825676 0.331526 0.742236 0.037 Uiso 1 1 calc R U . . .
H26B H 0.870067 0.341644 0.803904 0.037 Uiso 1 1 calc R U . . .
H26C H 0.823236 0.386604 0.767912 0.037 Uiso 1 1 calc R U . . .
C27 C 0.76684(12) 0.31718(8) 0.84445(9) 0.0223(4) Uani 1 1 d . . . . .
H27 H 0.818763 0.317713 0.865018 0.027 Uiso 1 1 calc R U . . .
C28 C 0.71545(12) 0.29889(8) 0.87177(8) 0.0210(4) Uani 1 1 d . . . . .
C29 C 0.75182(13) 0.28143(10) 0.92887(9) 0.0285(5) Uani 1 1 d . . . . .
H29A H 0.720177 0.292267 0.952061 0.043 Uiso 1 1 calc R U . . .
H29B H 0.802811 0.296408 0.941854 0.043 Uiso 1 1 calc R U . . .
H29C H 0.755994 0.244313 0.929633 0.043 Uiso 1 1 calc R U . . .
C30 C 0.59703(11) 0.27639(8) 0.88563(8) 0.0189(4) Uani 1 1 d . . . . .
C31 C 0.58846(12) 0.22378(8) 0.89173(8) 0.0213(4) Uani 1 1 d . . . . .
C32 C 0.62269(13) 0.18460(8) 0.86171(9) 0.0248(5) Uani 1 1 d . . . . .
H32 H 0.659769 0.202732 0.845917 0.030 Uiso 1 1 calc R U . . .
C33 C 0.56156(16) 0.16137(11) 0.81528(11) 0.0417(6) Uani 1 1 d . . . . .
H33A H 0.537123 0.188543 0.789935 0.050 Uiso 1 1 calc R U . . .
H33B H 0.521740 0.145426 0.829439 0.050 Uiso 1 1 calc R U . . .
C34 C 0.5951(2) 0.12150(14) 0.78526(13) 0.0591(9) Uani 1 1 d . . . . .
H34A H 0.553587 0.106185 0.756506 0.071 Uiso 1 1 calc R U . . .
H34B H 0.631298 0.138070 0.768095 0.071 Uiso 1 1 calc R U . . .
C35 C 0.63581(18) 0.08055(11) 0.82247(15) 0.0523(8) Uani 1 1 d . . . . .
H35A H 0.658010 0.055818 0.802101 0.063 Uiso 1 1 calc R U . . .
H35B H 0.598947 0.062268 0.837679 0.063 Uiso 1 1 calc R U . . .
C36 C 0.69835(17) 0.10280(11) 0.86750(13) 0.0467(7) Uani 1 1 d . . . . .
H36A H 0.737454 0.118536 0.852458 0.056 Uiso 1 1 calc R U . . .
H36B H 0.723195 0.075374 0.892351 0.056 Uiso 1 1 calc R U . . .
C37 C 0.66671(17) 0.14274(11) 0.89856(12) 0.0433(7) Uani 1 1 d . . . . .
H37A H 0.709437 0.158208 0.926272 0.052 Uiso 1 1 calc R U . . .
H37B H 0.632349 0.126055 0.917190 0.052 Uiso 1 1 calc R U . . .
C38 C 0.54638(12) 0.20731(8) 0.92628(9) 0.0224(4) Uani 1 1 d . . . . .
H38 H 0.540252 0.171840 0.930405 0.027 Uiso 1 1 calc R U . . .
C39 C 0.51300(12) 0.24066(8) 0.95495(8) 0.0210(4) Uani 1 1 d . . . . .
C40 C 0.46653(12) 0.21980(8) 0.99088(9) 0.0217(4) Uani 1 1 d . . . . .
H40 H 0.435420 0.191020 0.971006 0.026 Uiso 1 1 calc R U . . .
C41 C 0.51776(13) 0.19792(10) 1.04331(10) 0.0296(5) Uani 1 1 d . . . . .
H41A H 0.552451 0.172261 1.034757 0.036 Uiso 1 1 calc R U . . .
H41B H 0.549461 0.225442 1.064205 0.036 Uiso 1 1 calc R U . . .
C42 C 0.47072(14) 0.17334(11) 1.07735(10) 0.0353(6) Uani 1 1 d . . . . .
H42A H 0.443365 0.143452 1.058066 0.042 Uiso 1 1 calc R U . . .
H42B H 0.505352 0.161367 1.111711 0.042 Uiso 1 1 calc R U . . .
C43 C 0.41301(15) 0.21052(11) 1.08909(10) 0.0363(6) Uani 1 1 d . . . . .
H43A H 0.380735 0.192643 1.108537 0.044 Uiso 1 1 calc R U . . .
H43B H 0.440503 0.238102 1.112558 0.044 Uiso 1 1 calc R U . . .
C44 C 0.36245(13) 0.23332(10) 1.03738(10) 0.0318(5) Uani 1 1 d . . . . .
H44A H 0.328404 0.259175 1.046364 0.038 Uiso 1 1 calc R U . . .
H44B H 0.330120 0.206335 1.015960 0.038 Uiso 1 1 calc R U . . .
C45 C 0.41063(13) 0.25791(9) 1.00395(10) 0.0287(5) Uani 1 1 d . . . . .
H45A H 0.376531 0.271239 0.970037 0.034 Uiso 1 1 calc R U . . .
H45B H 0.439512 0.286851 1.024159 0.034 Uiso 1 1 calc R U . . .
C46 C 0.52323(12) 0.29222(8) 0.94871(8) 0.0213(4) Uani 1 1 d . . . . .
H46 H 0.501595 0.315590 0.968426 0.026 Uiso 1 1 calc R U . . .
C47 C 0.56457(12) 0.31107(8) 0.91418(8) 0.0209(4) Uani 1 1 d . . . . .
C48 C 0.57470(12) 0.36813(8) 0.91115(9) 0.0240(5) Uani 1 1 d . . . . .
H48 H 0.598086 0.374992 0.881032 0.029 Uiso 1 1 calc R U . . .
C49 C 0.49885(13) 0.39662(9) 0.89887(11) 0.0323(5) Uani 1 1 d . . . . .
H49A H 0.466828 0.386076 0.863037 0.039 Uiso 1 1 calc R U . . .
H49B H 0.471662 0.387004 0.925787 0.039 Uiso 1 1 calc R U . . .
C50 C 0.50857(14) 0.45419(9) 0.89949(12) 0.0364(6) Uani 1 1 d . . . . .
H50A H 0.530099 0.464496 0.869787 0.044 Uiso 1 1 calc R U . . .
H50B H 0.458102 0.470666 0.893707 0.044 Uiso 1 1 calc R U . . .
C51 C 0.56107(17) 0.47175(9) 0.95264(12) 0.0415(6) Uani 1 1 d . . . . .
H51A H 0.567761 0.509031 0.951866 0.050 Uiso 1 1 calc R U . . .
H51B H 0.537861 0.463607 0.982120 0.050 Uiso 1 1 calc R U . . .
C52 C 0.63807(17) 0.44599(10) 0.96306(14) 0.0526(8) Uani 1 1 d . . . . .
H52A H 0.671185 0.457153 0.998304 0.063 Uiso 1 1 calc R U . . .
H52B H 0.662817 0.456147 0.934950 0.063 Uiso 1 1 calc R U . . .
C53 C 0.62966(16) 0.38820(9) 0.96294(12) 0.0437(7) Uani 1 1 d . . . . .
H53A H 0.610946 0.377939 0.993963 0.052 Uiso 1 1 calc R U . . .
H53B H 0.680420 0.372469 0.967490 0.052 Uiso 1 1 calc R U . . .
C54 C 0.40256(11) 0.27338(8) 0.59372(8) 0.0200(4) Uani 1 1 d . . . . .
C55 C 0.43697(12) 0.30773(8) 0.56578(8) 0.0212(4) Uani 1 1 d . . . . .
C56 C 0.42781(12) 0.36469(8) 0.56987(9) 0.0247(5) Uani 1 1 d . . . . .
H56 H 0.410134 0.371055 0.602706 0.030 Uiso 1 1 calc R U . . .
C57 C 0.50176(14) 0.39400(9) 0.57697(11) 0.0339(5) Uani 1 1 d . . . . .
H57A H 0.522682 0.386804 0.546155 0.041 Uiso 1 1 calc R U . . .
H57B H 0.539470 0.382205 0.610094 0.041 Uiso 1 1 calc R U . . .
C58 C 0.49048(14) 0.45117(9) 0.58074(11) 0.0343(6) Uani 1 1 d . . . . .
H58A H 0.474970 0.458876 0.613765 0.041 Uiso 1 1 calc R U . . .
H58B H 0.539381 0.468784 0.583289 0.041 Uiso 1 1 calc R U . . .
C59 C 0.43034(17) 0.47065(10) 0.53230(12) 0.0430(6) Uani 1 1 d . . . . .
H59A H 0.447727 0.465704 0.499527 0.052 Uiso 1 1 calc R U . . .
H59B H 0.422529 0.507475 0.536480 0.052 Uiso 1 1 calc R U . . .
C60 C 0.35555(19) 0.44264(11) 0.52630(18) 0.0686(12) Uani 1 1 d . . . . .
H60A H 0.317328 0.454733 0.493568 0.082 Uiso 1 1 calc R U . . .
H60B H 0.335979 0.450066 0.557679 0.082 Uiso 1 1 calc R U . . .
C61 C 0.36646(18) 0.38525(11) 0.52225(15) 0.0569(9) Uani 1 1 d . . . . .
H61A H 0.317579 0.367851 0.520325 0.068 Uiso 1 1 calc R U . . .
H61B H 0.380587 0.377656 0.488674 0.068 Uiso 1 1 calc R U . . .
C62 C 0.47786(12) 0.28822(8) 0.53148(9) 0.0228(4) Uani 1 1 d . . . . .
H62 H 0.500633 0.311199 0.512081 0.027 Uiso 1 1 calc R U . . .
C63 C 0.48615(12) 0.23659(8) 0.52494(8) 0.0219(4) Uani 1 1 d . . . . .
C64 C 0.53393(12) 0.21507(8) 0.48995(9) 0.0223(4) Uani 1 1 d . . . . .
H64 H 0.564199 0.186167 0.510237 0.027 Uiso 1 1 calc R U . . .
C65 C 0.59098(14) 0.25285(9) 0.47778(10) 0.0303(5) Uani 1 1 d . . . . .
H65A H 0.562880 0.281515 0.456514 0.036 Uiso 1 1 calc R U . . .
H65B H 0.623682 0.266666 0.511960 0.036 Uiso 1 1 calc R U . . .
C66 C 0.64107(14) 0.22748(10) 0.44647(10) 0.0325(5) Uani 1 1 d . . . . .
H66A H 0.676441 0.252893 0.438347 0.039 Uiso 1 1 calc R U . . .
H66B H 0.672010 0.200428 0.468784 0.039 Uiso 1 1 calc R U . . .
C67 C 0.59248(14) 0.20463(10) 0.39418(10) 0.0324(5) Uani 1 1 d . . . . .
H67A H 0.625851 0.186280 0.375961 0.039 Uiso 1 1 calc R U . . .
H67B H 0.566495 0.232234 0.370050 0.039 Uiso 1 1 calc R U . . .
C68 C 0.53281(14) 0.16803(10) 0.40435(10) 0.0314(5) Uani 1 1 d . . . . .
H68A H 0.558775 0.138019 0.424259 0.038 Uiso 1 1 calc R U . . .
H68B H 0.499438 0.156169 0.369476 0.038 Uiso 1 1 calc R U . . .
C69 C 0.48410(13) 0.19344(9) 0.43666(9) 0.0276(5) Uani 1 1 d . . . . .
H69A H 0.447973 0.168294 0.444271 0.033 Uiso 1 1 calc R U . . .
H69B H 0.453939 0.221217 0.415103 0.033 Uiso 1 1 calc R U . . .
C70 C 0.45084(12) 0.20341(8) 0.55279(9) 0.0229(4) Uani 1 1 d . . . . .
H70 H 0.455702 0.167861 0.548388 0.027 Uiso 1 1 calc R U . . .
C71 C 0.40842(12) 0.22089(8) 0.58705(8) 0.0213(4) Uani 1 1 d . . . . .
C72 C 0.36894(12) 0.18317(8) 0.61536(9) 0.0236(4) Uani 1 1 d . . . . .
H72 H 0.328434 0.202343 0.626614 0.028 Uiso 1 1 calc R U . . .
C73 C 0.42307(15) 0.16133(10) 0.66644(10) 0.0363(6) Uani 1 1 d . . . . .
H73A H 0.447024 0.189391 0.690707 0.044 Uiso 1 1 calc R U . . .
H73B H 0.464109 0.141830 0.657019 0.044 Uiso 1 1 calc R U . . .
C74 C 0.37941(17) 0.12648(12) 0.69535(12) 0.0470(7) Uani 1 1 d . . . . .
H74A H 0.415626 0.111530 0.727463 0.056 Uiso 1 1 calc R U . . .
H74B H 0.341620 0.146807 0.707656 0.056 Uiso 1 1 calc R U . . .
C75 C 0.33853(17) 0.08413(11) 0.65886(13) 0.0458(7) Uani 1 1 d . . . . .
H75A H 0.376617 0.061622 0.649586 0.055 Uiso 1 1 calc R U . . .
H75B H 0.308746 0.063585 0.678081 0.055 Uiso 1 1 calc R U . . .
C76 C 0.28570(16) 0.10531(10) 0.60798(11) 0.0405(6) Uani 1 1 d . . . . .
H76A H 0.244245 0.124770 0.616892 0.049 Uiso 1 1 calc R U . . .
H76B H 0.262251 0.077031 0.583848 0.049 Uiso 1 1 calc R U . . .
C77 C 0.32933(16) 0.13998(10) 0.57914(11) 0.0376(6) Uani 1 1 d . . . . .
H77A H 0.367907 0.119756 0.567593 0.045 Uiso 1 1 calc R U . . .
H77B H 0.293348 0.154323 0.546549 0.045 Uiso 1 1 calc R U . . .
C78 C 0.28497(12) 0.29947(8) 0.60560(8) 0.0222(4) Uani 1 1 d . . . . .
C79 C 0.24858(13) 0.28054(10) 0.54893(9) 0.0305(5) Uani 1 1 d . . . . .
H79A H 0.282781 0.287417 0.526307 0.046 Uiso 1 1 calc R U . . .
H79B H 0.199908 0.298082 0.534087 0.046 Uiso 1 1 calc R U . . .
H79C H 0.239538 0.243898 0.549790 0.046 Uiso 1 1 calc R U . . .
C80 C 0.23407(12) 0.32117(9) 0.63136(9) 0.0244(5) Uani 1 1 d . . . . .
H80 H 0.183134 0.324704 0.609484 0.029 Uiso 1 1 calc R U . . .
C81 C 0.24654(11) 0.33838(8) 0.68411(9) 0.0216(4) Uani 1 1 d . . . . .
C82 C 0.17538(12) 0.35559(10) 0.69899(9) 0.0287(5) Uani 1 1 d . . . . .
H82A H 0.167339 0.333931 0.727818 0.043 Uiso 1 1 calc R U . . .
H82B H 0.131146 0.353022 0.667428 0.043 Uiso 1 1 calc R U . . .
H82C H 0.181693 0.390916 0.711348 0.043 Uiso 1 1 calc R U . . .
C83 C 0.31303(11) 0.35958(8) 0.77259(8) 0.0183(4) Uani 1 1 d . . . . .
C84 C 0.31644(11) 0.41248(8) 0.78180(9) 0.0204(4) Uani 1 1 d . . . . .
C85 C 0.32222(13) 0.45002(8) 0.73852(9) 0.0247(5) Uani 1 1 d . . . . .
H85 H 0.317138 0.430237 0.704683 0.030 Uiso 1 1 calc R U . . .
C86 C 0.39925(14) 0.47704(10) 0.75156(11) 0.0361(6) Uani 1 1 d . . . . .
H86A H 0.440551 0.451503 0.756881 0.043 Uiso 1 1 calc R U . . .
H86B H 0.406764 0.496328 0.785496 0.043 Uiso 1 1 calc R U . . .
C87 C 0.40413(16) 0.51343(11) 0.70638(13) 0.0430(7) Uani 1 1 d . . . . .
H87A H 0.453583 0.531607 0.716902 0.052 Uiso 1 1 calc R U . . .
H87B H 0.402103 0.493673 0.673421 0.052 Uiso 1 1 calc R U . . .
C88 C 0.33965(15) 0.55176(9) 0.69450(11) 0.0363(6) Uani 1 1 d . . . . .
H88A H 0.342610 0.573237 0.663679 0.044 Uiso 1 1 calc R U . . .
H88B H 0.344779 0.574087 0.726113 0.044 Uiso 1 1 calc R U . . .
C89 C 0.26298(17) 0.52494(12) 0.68139(14) 0.0539(8) Uani 1 1 d . . . . .
H89A H 0.255720 0.505306 0.647694 0.065 Uiso 1 1 calc R U . . .
H89B H 0.221622 0.550469 0.675705 0.065 Uiso 1 1 calc R U . . .
C90 C 0.25835(15) 0.48925(11) 0.72686(14) 0.0491(8) Uani 1 1 d . . . . .
H90A H 0.261520 0.509346 0.759779 0.059 Uiso 1 1 calc R U . . .
H90B H 0.208466 0.471582 0.716951 0.059 Uiso 1 1 calc R U . . .
C91 C 0.31084(12) 0.43049(8) 0.83142(9) 0.0219(4) Uani 1 1 d . . . . .
H91 H 0.313125 0.466072 0.837753 0.026 Uiso 1 1 calc R U . . .
C92 C 0.30206(12) 0.39823(8) 0.87185(8) 0.0210(4) Uani 1 1 d . . . . .
C93 C 0.28873(13) 0.42045(8) 0.92303(9) 0.0245(5) Uani 1 1 d . . . . .
H93 H 0.318940 0.452572 0.931449 0.029 Uiso 1 1 calc R U . . .
C94 C 0.20386(14) 0.43425(10) 0.91254(10) 0.0306(5) Uani 1 1 d . . . . .
H94A H 0.189582 0.458549 0.882207 0.037 Uiso 1 1 calc R U . . .
H94B H 0.172669 0.403231 0.901893 0.037 Uiso 1 1 calc R U . . .
C95 C 0.18560(16) 0.45773(11) 0.96167(11) 0.0385(6) Uani 1 1 d . . . . .
H95A H 0.211490 0.491025 0.969621 0.046 Uiso 1 1 calc R U . . .
H95B H 0.129907 0.463559 0.953674 0.046 Uiso 1 1 calc R U . . .
C96 C 0.21138(15) 0.42338(10) 1.01077(10) 0.0368(6) Uani 1 1 d . . . . .
H96A H 0.202888 0.440864 1.042573 0.044 Uiso 1 1 calc R U . . .
H96B H 0.180456 0.391910 1.004727 0.044 Uiso 1 1 calc R U . . .
C97 C 0.29546(15) 0.40977(10) 1.02168(10) 0.0337(5) Uani 1 1 d . . . . .
H97A H 0.309671 0.385618 1.052154 0.040 Uiso 1 1 calc R U . . .
H97B H 0.326694 0.440809 1.032077 0.040 Uiso 1 1 calc R U . . .
C98 C 0.31290(14) 0.38593(9) 0.97235(9) 0.0285(5) Uani 1 1 d . . . . .
H98A H 0.368351 0.379108 0.980446 0.034 Uiso 1 1 calc R U . . .
H98B H 0.285757 0.353078 0.964251 0.034 Uiso 1 1 calc R U . . .
C99 C 0.30007(12) 0.34652(8) 0.86210(9) 0.0215(4) Uani 1 1 d . . . . .
H99 H 0.295487 0.323984 0.889772 0.026 Uiso 1 1 calc R U . . .
C100 C 0.30456(11) 0.32609(8) 0.81287(8) 0.0192(4) Uani 1 1 d . . . . .
C101 C 0.29778(12) 0.26891(8) 0.80492(8) 0.0203(4) Uani 1 1 d . . . . .
H101 H 0.295368 0.261280 0.766576 0.024 Uiso 1 1 calc R U . . .
C102 C 0.22422(13) 0.24870(9) 0.81626(10) 0.0285(5) Uani 1 1 d . . . . .
H10A H 0.222114 0.260658 0.852161 0.034 Uiso 1 1 calc R U . . .
H10B H 0.179513 0.262929 0.789265 0.034 Uiso 1 1 calc R U . . .
C103 C 0.21907(14) 0.19090(9) 0.81463(11) 0.0341(6) Uani 1 1 d . . . . .
H10C H 0.172659 0.179937 0.824510 0.041 Uiso 1 1 calc R U . . .
H10D H 0.214971 0.178864 0.777641 0.041 Uiso 1 1 calc R U . . .
C104 C 0.28901(15) 0.16751(9) 0.85327(11) 0.0365(6) Uani 1 1 d . . . . .
H10E H 0.291883 0.178231 0.890495 0.044 Uiso 1 1 calc R U . . .
H10F H 0.284981 0.130021 0.851539 0.044 Uiso 1 1 calc R U . . .
C105 C 0.36061(14) 0.18423(9) 0.83873(10) 0.0307(5) Uani 1 1 d . . . . .
H10G H 0.358527 0.172273 0.802028 0.037 Uiso 1 1 calc R U . . .
H10H H 0.405874 0.168738 0.864067 0.037 Uiso 1 1 calc R U . . .
C106 C 0.36828(12) 0.24200(8) 0.84106(10) 0.0254(5) Uani 1 1 d . . . . .
H10I H 0.413955 0.251956 0.829674 0.031 Uiso 1 1 calc R U . . .
H10J H 0.375930 0.253390 0.878674 0.031 Uiso 1 1 calc R U . . .
C107 C 0.00123(16) 0.31921(11) 0.74248(12) 0.0421(6) Uani 1 1 d . . . . .
H10K H -0.049621 0.308077 0.721715 0.063 Uiso 1 1 calc R U . . .
H10L H 0.009405 0.309679 0.780293 0.063 Uiso 1 1 calc R U . . .
H10M H 0.040021 0.302906 0.728219 0.063 Uiso 1 1 calc R U . . .
C108 C 0.00718(14) 0.37562(10) 0.73822(10) 0.0316(5) Uani 1 1 d . . . . .
C109 C 0.06700(14) 0.40209(10) 0.77244(10) 0.0341(5) Uani 1 1 d . . . . .
H109 H 0.101880 0.384591 0.800920 0.041 Uiso 1 1 calc R U . . .
C110 C 0.07653(15) 0.45346(11) 0.76569(11) 0.0396(6) Uani 1 1 d . . . . .
H110 H 0.117911 0.471000 0.789289 0.048 Uiso 1 1 calc R U . . .
C111 C 0.02592(19) 0.47933(12) 0.72465(13) 0.0504(7) Uani 1 1 d . . . . .
H111 H 0.032575 0.514598 0.719621 0.061 Uiso 1 1 calc R U . . .
C112 C -0.03416(19) 0.45364(11) 0.69112(13) 0.0513(8) Uani 1 1 d . . . . .
H112 H -0.069298 0.471405 0.663004 0.062 Uiso 1 1 calc R U . . .
C113 C -0.04406(15) 0.40222(10) 0.69785(11) 0.0384(6) Uani 1 1 d . . . . .
H113 H -0.086239 0.385047 0.674658 0.046 Uiso 1 1 calc R U . . .
C114 C -0.1257(2) 0.43887(12) 0.96408(14) 0.0569(8) Uani 1 1 d . . . . .
H11A H -0.119853 0.402270 0.959571 0.085 Uiso 1 1 calc R U . . .
H11B H -0.179908 0.447066 0.957771 0.085 Uiso 1 1 calc R U . . .
H11C H -0.097904 0.448803 1.000751 0.085 Uiso 1 1 calc R U . . .
C115 C -0.09390(15) 0.46732(10) 0.92432(11) 0.0368(6) Uani 1 1 d . . . . .
C116 C -0.09323(16) 0.44499(10) 0.87581(12) 0.0410(6) Uani 1 1 d . . . . .
H116 H -0.112228 0.411436 0.868087 0.049 Uiso 1 1 calc R U . . .
C117 C -0.06539(16) 0.47075(11) 0.83855(12) 0.0432(6) Uani 1 1 d . . . . .
H117 H -0.064713 0.454733 0.805732 0.052 Uiso 1 1 calc R U . . .
C118 C -0.03864(16) 0.51962(12) 0.84899(12) 0.0455(7) Uani 1 1 d . . . . .
H118 H -0.020045 0.537564 0.823252 0.055 Uiso 1 1 calc R U . . .
C119 C -0.03894(18) 0.54251(11) 0.89719(13) 0.0471(7) Uani 1 1 d . . . . .
H119 H -0.020743 0.576291 0.904470 0.056 Uiso 1 1 calc R U . . .
C120 C -0.06570(16) 0.51628(10) 0.93479(12) 0.0405(6) Uani 1 1 d . . . . .
H120 H -0.064747 0.531967 0.968077 0.049 Uiso 1 1 calc R U . . .
C121 C 0.5062(2) 0.58634(15) 0.60952(17) 0.0731(11) Uani 1 1 d D . . . .
H12C H 0.458226 0.579301 0.618517 0.110 Uiso 1 1 calc R U . . .
H12D H 0.540517 0.557178 0.619645 0.110 Uiso 1 1 calc R U . . .
H12E H 0.495582 0.592384 0.570755 0.110 Uiso 1 1 calc R U . . .
C122 C 0.54181(17) 0.63090(11) 0.63853(12) 0.0468(7) Uani 1 1 d D . . . .
C123 C 0.60465(18) 0.65420(13) 0.62804(14) 0.0546(8) Uani 1 1 d D . . . .
H123 H 0.624713 0.640963 0.600506 0.066 Uiso 1 1 calc R U . . .
C124 C 0.6381(2) 0.69556(13) 0.65633(16) 0.0621(9) Uani 1 1 d D . . . .
H124 H 0.681657 0.709953 0.648468 0.075 Uiso 1 1 calc R U . . .
C125 C 0.6116(2) 0.71688(13) 0.69512(14) 0.0600(9) Uani 1 1 d . . . . .
H125 H 0.635449 0.745852 0.714473 0.072 Uiso 1 1 calc R U . . .
C126 C 0.5481(2) 0.69484(13) 0.70562(16) 0.0636(9) Uani 1 1 d . . . . .
H126 H 0.527929 0.709468 0.732442 0.076 Uiso 1 1 calc R U . . .
C127 C 0.51292(19) 0.65207(12) 0.67831(13) 0.0522(8) Uani 1 1 d . . . . .
H127 H 0.469791 0.637501 0.686661 0.063 Uiso 1 1 calc R U . . .
C128 C 0.15029(19) 0.21302(13) 0.65915(14) 0.0557(8) Uani 1 1 d . . . . .
H12F H 0.195127 0.201970 0.687448 0.084 Uiso 1 1 calc R U . . .
H12G H 0.129922 0.244310 0.670444 0.084 Uiso 1 1 calc R U . . .
H12H H 0.164949 0.219335 0.625933 0.084 Uiso 1 1 calc R U . . .
C129 C 0.09048(15) 0.17243(10) 0.64943(11) 0.0371(6) Uani 1 1 d . . . . .
C130 C 0.07145(18) 0.14583(13) 0.60211(13) 0.0502(7) Uani 1 1 d . . . . .
H130 H 0.096603 0.153280 0.575266 0.060 Uiso 1 1 calc R U . . .
C131 C 0.0160(2) 0.10809(13) 0.59265(14) 0.0590(9) Uani 1 1 d . . . . .
H131 H 0.002722 0.090604 0.559229 0.071 Uiso 1 1 calc R U . . .
C132 C -0.01990(18) 0.09599(12) 0.63160(13) 0.0486(7) Uani 1 1 d . . . . .
H132 H -0.055913 0.069054 0.626060 0.058 Uiso 1 1 calc R U . . .
C133 C -0.00278(17) 0.12346(12) 0.67852(12) 0.0486(7) Uani 1 1 d . . . . .
H133 H -0.029009 0.116565 0.704893 0.058 Uiso 1 1 calc R U . . .
C134 C 0.05209(17) 0.16093(12) 0.68773(12) 0.0466(7) Uani 1 1 d . . . . .
H134 H 0.063871 0.179167 0.720696 0.056 Uiso 1 1 calc R U . . .
C135 C 1.0418(4) 0.4726(3) 0.5381(3) 0.120(2) Uiso 1 1 d D . . . .
C136 C 1.0200(4) 0.4539(3) 0.4892(3) 0.121(2) Uiso 1 1 d D . . . .
H136 H 1.036715 0.420475 0.484453 0.145 Uiso 1 1 calc R U . . .
C137 C 0.9780(5) 0.4763(3) 0.4468(3) 0.150(3) Uiso 1 1 d D . . . .
H137 H 0.962484 0.462154 0.411679 0.180 Uiso 1 1 calc R U . . .
C138 C 1.0883(7) 0.4546(5) 0.5847(5) 0.129(4) Uiso 0.5 1 d D . P . .
H13C H 1.069672 0.421428 0.592848 0.194 Uiso 0.5 1 calc R U P . .
H13D H 1.088538 0.478365 0.613970 0.194 Uiso 0.5 1 calc R U P . .
H13E H 1.140209 0.451011 0.581083 0.194 Uiso 0.5 1 calc R U P . .

loop_
_atom_site_aniso_label
_atom_site_aniso_U_11
_atom_site_aniso_U_22
_atom_site_aniso_U_33
_atom_site_aniso_U_23
_atom_site_aniso_U_13
_atom_site_aniso_U_12
Mg1 0.0151(3) 0.0223(3) 0.0181(3) 0.0015(3) 0.0064(3) -0.0007(3)
N1 0.0169(8) 0.0192(8) 0.0180(8) -0.0003(7) 0.0081(7) -0.0007(6)
C1 0.0131(9) 0.0213(10) 0.0178(10) 0.0012(8) 0.0064(7) -0.0004(7)
Mg2 0.0155(3) 0.0225(3) 0.0187(3) -0.0009(3) 0.0068(3) 0.0005(3)
N2 0.0173(8) 0.0237(9) 0.0181(8) 0.0015(7) 0.0079(7) -0.0011(7)
C2 0.0167(9) 0.0192(10) 0.0200(10) 0.0017(8) 0.0062(8) -0.0002(8)
N3 0.0179(8) 0.0239(9) 0.0198(9) -0.0015(7) 0.0085(7) 0.0009(7)
C3 0.0248(11) 0.0190(10) 0.0196(10) 0.0007(8) 0.0092(8) 0.0010(8)
N4 0.0178(8) 0.0207(8) 0.0182(8) -0.0003(7) 0.0079(7) 0.0004(7)
C4 0.0240(11) 0.0220(11) 0.0473(15) 0.0024(10) 0.0140(10) 0.0027(9)
C5 0.0312(13) 0.0230(12) 0.0490(15) 0.0013(10) 0.0135(11) 0.0072(10)
C6 0.0489(15) 0.0186(11) 0.0392(14) -0.0017(10) 0.0051(12) 0.0045(10)
C7 0.0316(13) 0.0217(12) 0.0675(19) 0.0031(12) 0.0078(13) -0.0054(10)
C8 0.0218(11) 0.0216(11) 0.0521(15) 0.0032(10) 0.0096(10) -0.0003(9)
C9 0.0209(10) 0.0209(10) 0.0199(10) 0.0002(8) 0.0079(8) 0.0025(8)
C10 0.0174(9) 0.0239(10) 0.0187(10) 0.0036(8) 0.0067(8) 0.0022(8)
C11 0.0223(10) 0.0237(10) 0.0229(11) 0.0054(8) 0.0105(8) 0.0041(8)
C12 0.0321(12) 0.0302(12) 0.0231(11) 0.0050(9) 0.0113(9) 0.0023(10)
C13 0.0413(14) 0.0402(14) 0.0233(12) 0.0071(10) 0.0150(10) 0.0084(11)
C14 0.0435(15) 0.0483(15) 0.0319(13) 0.0136(11) 0.0240(12) 0.0090(12)
C15 0.0361(14) 0.0480(15) 0.0394(14) 0.0118(12) 0.0208(12) -0.0048(12)
C16 0.0289(12) 0.0390(13) 0.0286(12) 0.0050(10) 0.0121(10) -0.0027(10)
C17 0.0199(10) 0.0181(10) 0.0254(11) 0.0031(8) 0.0083(8) 0.0007(8)
C18 0.0172(9) 0.0211(10) 0.0214(10) -0.0009(8) 0.0071(8) 0.0003(8)
C19 0.0276(11) 0.0189(10) 0.0237(11) -0.0016(8) 0.0091(9) -0.0004(8)
C20 0.0319(13) 0.0333(13) 0.0495(16) -0.0124(11) 0.0207(12) -0.0092(10)
C21 0.0340(14) 0.0377(14) 0.0561(17) -0.0180(13) 0.0176(12) -0.0104(11)
C22 0.0436(15) 0.0258(12) 0.0490(16) -0.0119(11) 0.0185(12) 0.0030(11)
C23 0.0322(13) 0.0451(15) 0.0525(17) -0.0200(13) 0.0198(12) -0.0014(11)
C24 0.0249(12) 0.0387(14) 0.0474(15) -0.0146(12) 0.0137(11) -0.0023(10)
C25 0.0168(10) 0.0199(10) 0.0221(10) -0.0012(8) 0.0082(8) -0.0002(8)
C26 0.0173(10) 0.0334(12) 0.0253(11) 0.0005(9) 0.0091(8) -0.0026(9)
C27 0.0147(10) 0.0300(11) 0.0223(11) 0.0014(9) 0.0050(8) -0.0012(8)
C28 0.0197(10) 0.0242(10) 0.0192(10) 0.0014(8) 0.0055(8) 0.0012(8)
C29 0.0210(11) 0.0417(13) 0.0231(11) 0.0068(10) 0.0068(9) -0.0002(9)
C30 0.0158(9) 0.0251(10) 0.0166(10) 0.0033(8) 0.0056(8) -0.0017(8)
C31 0.0184(10) 0.0245(11) 0.0211(10) 0.0002(8) 0.0058(8) -0.0006(8)
C32 0.0249(11) 0.0240(11) 0.0292(12) 0.0009(9) 0.0133(9) 0.0009(9)
C33 0.0391(14) 0.0459(16) 0.0371(14) -0.0148(12) 0.0050(12) 0.0100(12)
C34 0.0549(19) 0.069(2) 0.0493(18) -0.0278(16) 0.0069(15) 0.0188(16)
C35 0.0527(18) 0.0348(15) 0.078(2) -0.0193(15) 0.0327(16) -0.0002(13)
C36 0.0480(16) 0.0391(15) 0.0563(18) 0.0016(13) 0.0197(14) 0.0192(13)
C37 0.0485(16) 0.0395(15) 0.0399(15) 0.0004(12) 0.0087(12) 0.0195(13)
C38 0.0204(10) 0.0219(10) 0.0258(11) 0.0038(8) 0.0080(8) -0.0010(8)
C39 0.0187(10) 0.0259(11) 0.0190(10) 0.0021(8) 0.0060(8) -0.0017(8)
C40 0.0190(10) 0.0240(10) 0.0238(11) 0.0036(8) 0.0088(8) -0.0019(8)
C41 0.0213(11) 0.0398(13) 0.0295(12) 0.0081(10) 0.0099(9) 0.0011(10)
C42 0.0275(12) 0.0479(15) 0.0335(13) 0.0188(11) 0.0133(10) 0.0058(11)
C43 0.0353(13) 0.0480(15) 0.0320(13) 0.0102(11) 0.0202(11) 0.0001(11)
C44 0.0263(12) 0.0378(13) 0.0381(13) 0.0088(11) 0.0203(10) 0.0044(10)
C45 0.0284(12) 0.0310(12) 0.0319(12) 0.0075(10) 0.0173(10) 0.0029(9)
C46 0.0202(10) 0.0235(10) 0.0220(10) -0.0005(8) 0.0089(8) -0.0017(8)
C47 0.0198(10) 0.0235(10) 0.0201(10) 0.0012(8) 0.0069(8) -0.0015(8)
C48 0.0236(11) 0.0232(11) 0.0285(11) 0.0009(9) 0.0126(9) -0.0038(9)
C49 0.0252(12) 0.0251(12) 0.0438(14) 0.0035(10) 0.0046(10) -0.0027(9)
C50 0.0280(12) 0.0264(12) 0.0534(16) 0.0068(11) 0.0089(11) 0.0008(10)
C51 0.0513(16) 0.0220(12) 0.0510(17) -0.0031(11) 0.0136(13) -0.0003(11)
C52 0.0422(16) 0.0268(13) 0.071(2) -0.0043(13) -0.0150(15) -0.0059(12)
C53 0.0365(14) 0.0244(12) 0.0558(17) 0.0005(12) -0.0122(12) 0.0000(11)
C54 0.0161(9) 0.0271(11) 0.0178(10) -0.0028(8) 0.0063(8) 0.0006(8)
C55 0.0178(10) 0.0253(11) 0.0213(10) -0.0005(8) 0.0064(8) 0.0014(8)
C56 0.0242(11) 0.0252(11) 0.0287(12) -0.0004(9) 0.0140(9) 0.0021(9)
C57 0.0249(12) 0.0241(12) 0.0507(16) 0.0017(11) 0.0072(11) 0.0029(9)
C58 0.0316(13) 0.0239(12) 0.0473(15) 0.0001(10) 0.0103(11) 0.0010(10)
C59 0.0559(17) 0.0233(12) 0.0468(16) 0.0046(11) 0.0089(13) 0.0045(12)
C60 0.0464(18) 0.0306(15) 0.103(3) 0.0041(16) -0.0231(18) 0.0099(13)
C61 0.0414(16) 0.0293(14) 0.079(2) 0.0012(14) -0.0200(15) 0.0040(12)
C62 0.0224(10) 0.0256(11) 0.0227(11) -0.0001(9) 0.0101(8) 0.0007(8)
C63 0.0189(10) 0.0269(11) 0.0210(10) -0.0022(8) 0.0071(8) 0.0008(8)
C64 0.0207(10) 0.0251(11) 0.0230(11) -0.0034(9) 0.0091(8) 0.0006(8)
C65 0.0289(12) 0.0334(12) 0.0341(13) -0.0114(10) 0.0180(10) -0.0078(10)
C66 0.0265(12) 0.0388(13) 0.0392(14) -0.0110(11) 0.0207(10) -0.0082(10)
C67 0.0328(13) 0.0388(13) 0.0325(13) -0.0078(10) 0.0207(10) -0.0034(10)
C68 0.0284(12) 0.0396(13) 0.0300(12) -0.0120(10) 0.0141(10) -0.0064(10)
C69 0.0218(11) 0.0368(12) 0.0267(12) -0.0069(10) 0.0110(9) -0.0036(9)
C70 0.0215(10) 0.0228(10) 0.0264(11) -0.0039(9) 0.0099(9) -0.0005(8)
C71 0.0184(10) 0.0262(11) 0.0204(10) -0.0015(8) 0.0071(8) -0.0014(8)
C72 0.0228(11) 0.0244(11) 0.0266(11) -0.0024(9) 0.0120(9) -0.0006(8)
C73 0.0326(13) 0.0437(15) 0.0308(13) 0.0056(11) 0.0057(10) -0.0073(11)
C74 0.0442(16) 0.0586(18) 0.0368(15) 0.0191(13) 0.0088(12) -0.0096(14)
C75 0.0468(16) 0.0349(14) 0.0625(19) 0.0126(13) 0.0265(14) -0.0019(12)
C76 0.0448(15) 0.0382(14) 0.0415(15) -0.0064(12) 0.0171(12) -0.0166(12)
C77 0.0432(15) 0.0392(14) 0.0325(13) -0.0055(11) 0.0137(11) -0.0163(12)
C78 0.0196(10) 0.0270(11) 0.0210(11) -0.0011(8) 0.0072(8) -0.0024(8)
C79 0.0210(11) 0.0464(14) 0.0243(12) -0.0064(10) 0.0065(9) -0.0013(10)
C80 0.0148(10) 0.0340(12) 0.0237(11) -0.0006(9) 0.0043(8) -0.0004(9)
C81 0.0161(10) 0.0255(11) 0.0253(11) 0.0005(9) 0.0090(8) 0.0000(8)
C82 0.0161(10) 0.0427(13) 0.0282(12) -0.0061(10) 0.0078(9) 0.0014(9)
C83 0.0147(9) 0.0223(10) 0.0198(10) -0.0006(8) 0.0080(8) 0.0015(8)
C84 0.0174(10) 0.0210(10) 0.0238(11) 0.0011(8) 0.0071(8) 0.0004(8)
C85 0.0302(12) 0.0213(10) 0.0236(11) 0.0019(9) 0.0090(9) -0.0011(9)
C86 0.0250(12) 0.0386(14) 0.0472(15) 0.0190(12) 0.0144(11) 0.0028(10)
C87 0.0374(14) 0.0413(15) 0.0567(18) 0.0231(13) 0.0239(13) 0.0036(12)
C88 0.0442(15) 0.0278(12) 0.0391(14) 0.0122(11) 0.0151(12) 0.0004(11)
C89 0.0372(15) 0.0503(17) 0.069(2) 0.0367(16) 0.0061(14) 0.0047(13)
C90 0.0264(13) 0.0479(16) 0.074(2) 0.0362(15) 0.0157(13) 0.0072(12)
C91 0.0227(10) 0.0174(10) 0.0270(11) -0.0012(8) 0.0093(9) -0.0005(8)
C92 0.0192(10) 0.0229(10) 0.0222(11) -0.0019(8) 0.0079(8) -0.0009(8)
C93 0.0301(11) 0.0214(10) 0.0243(11) -0.0054(9) 0.0113(9) -0.0033(9)
C94 0.0328(12) 0.0349(13) 0.0264(12) -0.0028(10) 0.0117(10) 0.0066(10)
C95 0.0415(14) 0.0436(15) 0.0349(14) -0.0070(11) 0.0181(11) 0.0095(12)
C96 0.0434(15) 0.0423(14) 0.0308(13) -0.0082(11) 0.0204(11) -0.0010(12)
C97 0.0450(14) 0.0339(13) 0.0241(12) -0.0044(10) 0.0122(11) -0.0042(11)
C98 0.0328(12) 0.0301(12) 0.0248(11) -0.0022(9) 0.0113(9) 0.0007(10)
C99 0.0243(10) 0.0219(10) 0.0213(10) 0.0013(8) 0.0110(8) -0.0016(8)
C100 0.0165(9) 0.0212(10) 0.0211(10) -0.0005(8) 0.0069(8) -0.0007(8)
C101 0.0225(10) 0.0203(10) 0.0201(10) -0.0020(8) 0.0094(8) -0.0017(8)
C102 0.0227(11) 0.0240(11) 0.0402(13) -0.0010(10) 0.0110(10) -0.0031(9)
C103 0.0286(12) 0.0249(12) 0.0491(15) 0.0002(11) 0.0109(11) -0.0083(10)
C104 0.0409(14) 0.0206(11) 0.0467(15) 0.0044(10) 0.0099(12) -0.0058(10)
C105 0.0301(12) 0.0229(11) 0.0378(13) -0.0014(10) 0.0070(10) 0.0034(9)
C106 0.0218(11) 0.0218(11) 0.0332(12) -0.0008(9) 0.0083(9) 0.0006(8)
C107 0.0382(15) 0.0463(16) 0.0443(16) 0.0009(12) 0.0153(12) 0.0040(12)
C108 0.0295(12) 0.0369(13) 0.0323(13) -0.0036(10) 0.0149(10) 0.0031(10)
C109 0.0281(12) 0.0461(15) 0.0297(13) -0.0019(11) 0.0105(10) 0.0063(11)
C110 0.0322(13) 0.0477(16) 0.0394(15) -0.0076(12) 0.0104(11) -0.0066(11)
C111 0.0553(18) 0.0388(15) 0.0524(18) 0.0012(13) 0.0064(14) -0.0042(13)
C112 0.0555(18) 0.0408(16) 0.0454(17) 0.0018(13) -0.0068(14) 0.0062(14)
C113 0.0360(14) 0.0391(14) 0.0359(14) -0.0077(11) 0.0027(11) 0.0027(11)
C114 0.084(2) 0.0422(16) 0.0565(19) -0.0043(14) 0.0400(18) -0.0073(16)
C115 0.0395(14) 0.0325(13) 0.0422(15) 0.0014(11) 0.0175(12) 0.0059(11)
C116 0.0460(15) 0.0339(14) 0.0473(16) -0.0055(12) 0.0197(13) 0.0014(12)
C117 0.0413(15) 0.0525(17) 0.0394(15) -0.0051(13) 0.0170(12) 0.0012(13)
C118 0.0410(15) 0.0567(18) 0.0420(16) 0.0071(13) 0.0168(12) -0.0041(13)
C119 0.0496(17) 0.0375(15) 0.0552(18) -0.0017(13) 0.0160(14) -0.0080(13)
C120 0.0450(15) 0.0366(14) 0.0431(15) -0.0060(12) 0.0179(12) 0.0027(12)
C121 0.066(2) 0.067(2) 0.079(3) -0.001(2) 0.008(2) -0.0193(19)
C122 0.0428(16) 0.0476(16) 0.0469(17) 0.0006(13) 0.0069(13) 0.0029(13)
C123 0.0469(17) 0.0578(19) 0.067(2) -0.0064(16) 0.0289(16) -0.0067(15)
C124 0.060(2) 0.056(2) 0.074(2) -0.0064(18) 0.0249(18) -0.0035(16)
C125 0.079(2) 0.0421(17) 0.057(2) -0.0028(15) 0.0153(18) -0.0089(16)
C126 0.082(3) 0.0456(18) 0.075(2) 0.0041(17) 0.042(2) -0.0007(17)
C127 0.0563(19) 0.0520(18) 0.0580(19) 0.0096(15) 0.0323(16) 0.0119(15)
C128 0.0534(18) 0.0569(19) 0.058(2) -0.0019(15) 0.0174(15) -0.0204(15)
C129 0.0316(13) 0.0385(14) 0.0396(14) 0.0047(11) 0.0069(11) -0.0030(11)
C130 0.0502(17) 0.0622(19) 0.0447(17) -0.0083(14) 0.0239(14) -0.0120(15)
C131 0.067(2) 0.061(2) 0.0519(19) -0.0188(16) 0.0225(16) -0.0227(17)
C132 0.0473(16) 0.0460(16) 0.0527(18) -0.0029(14) 0.0141(14) -0.0152(13)
C133 0.0419(16) 0.0624(19) 0.0436(16) -0.0012(14) 0.0153(13) -0.0153(14)
C134 0.0467(16) 0.0578(18) 0.0375(15) -0.0093(13) 0.0154(13) -0.0128(14)

loop_
_atom_type_symbol
_atom_type_description
_atom_type_scat_dispersion_real
_atom_type_scat_dispersion_imag
_atom_type_scat_source
C C 0.0181 0.0091 'International Tables Vol C Tables 4.2.6.8 and 6.1.1.4'
H H 0.0000 0.0000 'International Tables Vol C Tables 4.2.6.8 and 6.1.1.4'
N N 0.0311 0.0180 'International Tables Vol C Tables 4.2.6.8 and 6.1.1.4'
Mg Mg 0.1719 0.1771 'International Tables Vol C Tables 4.2.6.8 and 6.1.1.4'
I I -0.3257 6.8362 'International Tables Vol C Tables 4.2.6.8 and 6.1.1.4'
O O 0.0492 0.0322 'International Tables Vol C Tables 4.2.6.8 and 6.1.1.4'

loop_
_geom_angle_atom_site_label_1
_geom_angle_atom_site_label_2
_geom_angle_atom_site_label_3
_geom_angle
_geom_angle_site_symmetry_1
_geom_angle_site_symmetry_3
_geom_angle_publ_flag
Mg2 I1 Mg1 70.20(19) . . ?
O1 Mg1 N1 141.8(7) . . ?
O1 Mg1 N2 107.6(7) . . ?
N1 Mg1 N2 91.00(7) . . ?
O1 Mg1 I1 93.4(8) . . ?
N1 Mg1 I1 98.44(17) . . ?
N2 Mg1 I1 131.87(17) . . ?
N1 Mg1 I2 129.0(4) . . ?
N2 Mg1 I2 100.2(4) . . ?
O1 Mg1 Mg2 38.8(7) . . ?
N1 Mg1 Mg2 134.68(6) . . ?
N2 Mg1 Mg2 134.32(5) . . ?
I1 Mg1 Mg2 54.79(17) . . ?
I2 Mg1 Mg2 54.6(4) . . ?
Mg1 O1 Mg2 103.8(12) . . ?
Mg1 O1 H1 128.1 . . ?
Mg2 O1 H1 128.1 . . ?
C25 N1 C1 114.14(16) . . ?
C25 N1 Mg1 124.83(14) . . ?
C1 N1 Mg1 120.99(12) . . ?
C2 C1 C18 121.16(18) . . ?
C2 C1 N1 119.32(17) . . ?
C18 C1 N1 119.35(18) . . ?
Mg2 I2 Mg1 69.9(5) . . ?
O1 Mg2 N4 132.0(7) . . ?
O1 Mg2 N3 117.1(7) . . ?
N4 Mg2 N3 90.86(7) . . ?
N4 Mg2 I2 129.8(4) . . ?
N3 Mg2 I2 99.5(4) . . ?
O1 Mg2 I1 92.3(8) . . ?
N4 Mg2 I1 101.66(17) . . ?
N3 Mg2 I1 126.29(17) . . ?
O1 Mg2 Mg1 37.4(7) . . ?
N4 Mg2 Mg1 134.85(6) . . ?
N3 Mg2 Mg1 134.29(5) . . ?
I2 Mg2 Mg1 55.5(4) . . ?
I1 Mg2 Mg1 55.01(16) . . ?
C28 N2 C30 115.66(17) . . ?
C28 N2 Mg1 124.97(14) . . ?
C30 N2 Mg1 119.36(13) . . ?
C1 C2 C9 118.28(18) . . ?
C1 C2 C3 122.54(18) . . ?
C9 C2 C3 119.11(18) . . ?
C78 N3 C54 115.46(17) . . ?
C78 N3 Mg2 125.03(14) . . ?
C54 N3 Mg2 119.36(13) . . ?
C2 C3 C8 111.20(17) . . ?
C2 C3 C4 112.25(17) . . ?
C8 C3 C4 109.57(18) . . ?
C2 C3 H3 107.9 . . ?
C8 C3 H3 107.9 . . ?
C4 C3 H3 107.9 . . ?
C81 N4 C83 114.78(16) . . ?
C81 N4 Mg2 124.68(14) . . ?
C83 N4 Mg2 120.53(13) . . ?
C5 C4 C3 112.46(19) . . ?
C5 C4 H4A 109.1 . . ?
C3 C4 H4A 109.1 . . ?
C5 C4 H4B 109.1 . . ?
C3 C4 H4B 109.1 . . ?
H4A C4 H4B 107.8 . . ?
C6 C5 C4 111.2(2) . . ?
C6 C5 H5A 109.4 . . ?
C4 C5 H5A 109.4 . . ?
C6 C5 H5B 109.4 . . ?
C4 C5 H5B 109.4 . . ?
H5A C5 H5B 108.0 . . ?
C7 C6 C5 110.8(2) . . ?
C7 C6 H6A 109.5 . . ?
C5 C6 H6A 109.5 . . ?
C7 C6 H6B 109.5 . . ?
C5 C6 H6B 109.5 . . ?
H6A C6 H6B 108.1 . . ?
C6 C7 C8 112.1(2) . . ?
C6 C7 H7A 109.2 . . ?
C8 C7 H7A 109.2 . . ?
C6 C7 H7B 109.2 . . ?
C8 C7 H7B 109.2 . . ?
H7A C7 H7B 107.9 . . ?
C7 C8 C3 112.3(2) . . ?
C7 C8 H8A 109.1 . . ?
C3 C8 H8A 109.1 . . ?
C7 C8 H8B 109.1 . . ?
C3 C8 H8B 109.1 . . ?
H8A C8 H8B 107.9 . . ?
C10 C9 C2 121.99(19) . . ?
C10 C9 H9 119.0 . . ?
C2 C9 H9 119.0 . . ?
C9 C10 C17 118.18(19) . . ?
C9 C10 C11 122.45(19) . . ?
C17 C10 C11 119.13(18) . . ?
C12 C11 C10 114.92(18) . . ?
C12 C11 C16 110.18(18) . . ?
C10 C11 C16 108.92(18) . . ?
C12 C11 H11 107.5 . . ?
C10 C11 H11 107.5 . . ?
C16 C11 H11 107.5 . . ?
C11 C12 C13 111.80(19) . . ?
C11 C12 H12A 109.3 . . ?
C13 C12 H12A 109.3 . . ?
C11 C12 H12B 109.3 . . ?
C13 C12 H12B 109.3 . . ?
H12A C12 H12B 107.9 . . ?
C14 C13 C12 111.2(2) . . ?
C14 C13 H13A 109.4 . . ?
C12 C13 H13A 109.4 . . ?
C14 C13 H13B 109.4 . . ?
C12 C13 H13B 109.4 . . ?
H13A C13 H13B 108.0 . . ?
C15 C14 C13 111.0(2) . . ?
C15 C14 H14A 109.4 . . ?
C13 C14 H14A 109.4 . . ?
C15 C14 H14B 109.4 . . ?
C13 C14 H14B 109.4 . . ?
H14A C14 H14B 108.0 . . ?
C14 C15 C16 111.1(2) . . ?
C14 C15 H15A 109.4 . . ?
C16 C15 H15A 109.4 . . ?
C14 C15 H15B 109.4 . . ?
C16 C15 H15B 109.4 . . ?
H15A C15 H15B 108.0 . . ?
C15 C16 C11 112.8(2) . . ?
C15 C16 H16A 109.0 . . ?
C11 C16 H16A 109.0 . . ?
C15 C16 H16B 109.0 . . ?
C11 C16 H16B 109.0 . . ?
H16A C16 H16B 107.8 . . ?
C10 C17 C18 122.46(19) . . ?
C10 C17 H17 118.8 . . ?
C18 C17 H17 118.8 . . ?
C17 C18 C1 117.90(19) . . ?
C17 C18 C19 120.14(18) . . ?
C1 C18 C19 121.82(18) . . ?
C24 C19 C18 113.75(18) . . ?
C24 C19 C20 109.42(19) . . ?
C18 C19 C20 112.68(18) . . ?
C24 C19 H19 106.9 . . ?
C18 C19 H19 106.9 . . ?
C20 C19 H19 106.9 . . ?
C21 C20 C19 111.6(2) . . ?
C21 C20 H20A 109.3 . . ?
C19 C20 H20A 109.3 . . ?
C21 C20 H20B 109.3 . . ?
C19 C20 H20B 109.3 . . ?
H20A C20 H20B 108.0 . . ?
C22 C21 C20 111.4(2) . . ?
C22 C21 H21A 109.3 . . ?
C20 C21 H21A 109.3 . . ?
C22 C21 H21B 109.3 . . ?
C20 C21 H21B 109.3 . . ?
H21A C21 H21B 108.0 . . ?
C21 C22 C23 110.7(2) . . ?
C21 C22 H22A 109.5 . . ?
C23 C22 H22A 109.5 . . ?
C21 C22 H22B 109.5 . . ?
C23 C22 H22B 109.5 . . ?
H22A C22 H22B 108.1 . . ?
C22 C23 C24 111.6(2) . . ?
C22 C23 H23A 109.3 . . ?
C24 C23 H23A 109.3 . . ?
C22 C23 H23B 109.3 . . ?
C24 C23 H23B 109.3 . . ?
H23A C23 H23B 108.0 . . ?
C19 C24 C23 111.0(2) . . ?
C19 C24 H24A 109.4 . . ?
C23 C24 H24A 109.4 . . ?
C19 C24 H24B 109.4 . . ?
C23 C24 H24B 109.4 . . ?
H24A C24 H24B 108.0 . . ?
N1 C25 C27 124.80(18) . . ?
N1 C25 C26 119.84(18) . . ?
C27 C25 C26 115.35(18) . . ?
C25 C26 H26A 109.5 . . ?
C25 C26 H26B 109.5 . . ?
H26A C26 H26B 109.5 . . ?
C25 C26 H26C 109.5 . . ?
H26A C26 H26C 109.5 . . ?
H26B C26 H26C 109.5 . . ?
C25 C27 C28 130.03(19) . . ?
C25 C27 H27 115.0 . . ?
C28 C27 H27 115.0 . . ?
N2 C28 C27 124.33(19) . . ?
N2 C28 C29 120.82(18) . . ?
C27 C28 C29 114.83(18) . . ?
C28 C29 H29A 109.5 . . ?
C28 C29 H29B 109.5 . . ?
H29A C29 H29B 109.5 . . ?
C28 C29 H29C 109.5 . . ?
H29A C29 H29C 109.5 . . ?
H29B C29 H29C 109.5 . . ?
C47 C30 C31 120.44(18) . . ?
C47 C30 N2 118.96(18) . . ?
C31 C30 N2 120.59(18) . . ?
C38 C31 C30 118.34(19) . . ?
C38 C31 C32 119.21(19) . . ?
C30 C31 C32 122.44(19) . . ?
C31 C32 C33 111.12(18) . . ?
C31 C32 C37 112.84(19) . . ?
C33 C32 C37 110.3(2) . . ?
C31 C32 H32 107.5 . . ?
C33 C32 H32 107.5 . . ?
C37 C32 H32 107.5 . . ?
C32 C33 C34 111.6(2) . . ?
C32 C33 H33A 109.3 . . ?
C34 C33 H33A 109.3 . . ?
C32 C33 H33B 109.3 . . ?
C34 C33 H33B 109.3 . . ?
H33A C33 H33B 108.0 . . ?
C35 C34 C33 111.4(3) . . ?
C35 C34 H34A 109.4 . . ?
C33 C34 H34A 109.4 . . ?
C35 C34 H34B 109.4 . . ?
C33 C34 H34B 109.4 . . ?
H34A C34 H34B 108.0 . . ?
C34 C35 C36 110.7(3) . . ?
C34 C35 H35A 109.5 . . ?
C36 C35 H35A 109.5 . . ?
C34 C35 H35B 109.5 . . ?
C36 C35 H35B 109.5 . . ?
H35A C35 H35B 108.1 . . ?
C35 C36 C37 111.1(2) . . ?
C35 C36 H36A 109.4 . . ?
C37 C36 H36A 109.4 . . ?
C35 C36 H36B 109.4 . . ?
C37 C36 H36B 109.4 . . ?
H36A C36 H36B 108.0 . . ?
C36 C37 C32 112.1(2) . . ?
C36 C37 H37A 109.2 . . ?
C32 C37 H37A 109.2 . . ?
C36 C37 H37B 109.2 . . ?
C32 C37 H37B 109.2 . . ?
H37A C37 H37B 107.9 . . ?
C39 C38 C31 122.7(2) . . ?
C39 C38 H38 118.6 . . ?
C31 C38 H38 118.6 . . ?
C46 C39 C38 117.68(19) . . ?
C46 C39 C40 122.71(19) . . ?
C38 C39 C40 119.61(19) . . ?
C39 C40 C45 114.34(18) . . ?
C39 C40 C41 111.71(17) . . ?
C45 C40 C41 109.42(18) . . ?
C39 C40 H40 107.0 . . ?
C45 C40 H40 107.0 . . ?
C41 C40 H40 107.0 . . ?
C42 C41 C40 111.49(18) . . ?
C42 C41 H41A 109.3 . . ?
C40 C41 H41A 109.3 . . ?
C42 C41 H41B 109.3 . . ?
C40 C41 H41B 109.3 . . ?
H41A C41 H41B 108.0 . . ?
C43 C42 C41 111.5(2) . . ?
C43 C42 H42A 109.3 . . ?
C41 C42 H42A 109.3 . . ?
C43 C42 H42B 109.3 . . ?
C41 C42 H42B 109.3 . . ?
H42A C42 H42B 108.0 . . ?
C44 C43 C42 111.3(2) . . ?
C44 C43 H43A 109.4 . . ?
C42 C43 H43A 109.4 . . ?
C44 C43 H43B 109.4 . . ?
C42 C43 H43B 109.4 . . ?
H43A C43 H43B 108.0 . . ?
C43 C44 C45 111.0(2) . . ?
C43 C44 H44A 109.4 . . ?
C45 C44 H44A 109.4 . . ?
C43 C44 H44B 109.4 . . ?
C45 C44 H44B 109.4 . . ?
H44A C44 H44B 108.0 . . ?
C40 C45 C44 111.37(19) . . ?
C40 C45 H45A 109.4 . . ?
C44 C45 H45A 109.4 . . ?
C40 C45 H45B 109.4 . . ?
C44 C45 H45B 109.4 . . ?
H45A C45 H45B 108.0 . . ?
C39 C46 C47 122.1(2) . . ?
C39 C46 H46 118.9 . . ?
C47 C46 H46 118.9 . . ?
C30 C47 C46 118.66(19) . . ?
C30 C47 C48 122.89(18) . . ?
C46 C47 C48 118.41(19) . . ?
C47 C48 C49 112.41(18) . . ?
C47 C48 C53 110.87(19) . . ?
C49 C48 C53 110.6(2) . . ?
C47 C48 H48 107.6 . . ?
C49 C48 H48 107.6 . . ?
C53 C48 H48 107.6 . . ?
C50 C49 C48 112.96(19) . . ?
C50 C49 H49A 109.0 . . ?
C48 C49 H49A 109.0 . . ?
C50 C49 H49B 109.0 . . ?
C48 C49 H49B 109.0 . . ?
H49A C49 H49B 107.8 . . ?
C51 C50 C49 110.8(2) . . ?
C51 C50 H50A 109.5 . . ?
C49 C50 H50A 109.5 . . ?
C51 C50 H50B 109.5 . . ?
C49 C50 H50B 109.5 . . ?
H50A C50 H50B 108.1 . . ?
C52 C51 C50 110.4(2) . . ?
C52 C51 H51A 109.6 . . ?
C50 C51 H51A 109.6 . . ?
C52 C51 H51B 109.6 . . ?
C50 C51 H51B 109.6 . . ?
H51A C51 H51B 108.1 . . ?
C51 C52 C53 111.0(2) . . ?
C51 C52 H52A 109.4 . . ?
C53 C52 H52A 109.4 . . ?
C51 C52 H52B 109.4 . . ?
C53 C52 H52B 109.4 . . ?
H52A C52 H52B 108.0 . . ?
C52 C53 C48 112.7(2) . . ?
C52 C53 H53A 109.0 . . ?
C48 C53 H53A 109.0 . . ?
C52 C53 H53B 109.0 . . ?
C48 C53 H53B 109.0 . . ?
H53A C53 H53B 107.8 . . ?
C71 C54 C55 120.78(19) . . ?
C71 C54 N3 121.04(18) . . ?
C55 C54 N3 118.15(18) . . ?
C62 C55 C54 118.47(19) . . ?
C62 C55 C56 119.63(19) . . ?
C54 C55 C56 121.83(18) . . ?
C55 C56 C61 111.5(2) . . ?
C55 C56 C57 113.60(18) . . ?
C61 C56 C57 110.4(2) . . ?
C55 C56 H56 107.0 . . ?
C61 C56 H56 107.0 . . ?
C57 C56 H56 107.0 . . ?
C56 C57 C58 112.25(19) . . ?
C56 C57 H57A 109.2 . . ?
C58 C57 H57A 109.2 . . ?
C56 C57 H57B 109.2 . . ?
C58 C57 H57B 109.2 . . ?
H57A C57 H57B 107.9 . . ?
C59 C58 C57 111.2(2) . . ?
C59 C58 H58A 109.4 . . ?
C57 C58 H58A 109.4 . . ?
C59 C58 H58B 109.4 . . ?
C57 C58 H58B 109.4 . . ?
H58A C58 H58B 108.0 . . ?
C58 C59 C60 110.3(2) . . ?
C58 C59 H59A 109.6 . . ?
C60 C59 H59A 109.6 . . ?
C58 C59 H59B 109.6 . . ?
C60 C59 H59B 109.6 . . ?
H59A C59 H59B 108.1 . . ?
C59 C60 C61 110.9(3) . . ?
C59 C60 H60A 109.5 . . ?
C61 C60 H60A 109.5 . . ?
C59 C60 H60B 109.5 . . ?
C61 C60 H60B 109.5 . . ?
H60A C60 H60B 108.0 . . ?
C56 C61 C60 112.1(2) . . ?
C56 C61 H61A 109.2 . . ?
C60 C61 H61A 109.2 . . ?
C56 C61 H61B 109.2 . . ?
C60 C61 H61B 109.2 . . ?
H61A C61 H61B 107.9 . . ?
C63 C62 C55 122.2(2) . . ?
C63 C62 H62 118.9 . . ?
C55 C62 H62 118.9 . . ?
C62 C63 C70 118.13(19) . . ?
C62 C63 C64 122.46(19) . . ?
C70 C63 C64 119.39(19) . . ?
C63 C64 C65 114.13(18) . . ?
C63 C64 C69 112.09(17) . . ?
C65 C64 C69 108.94(18) . . ?
C63 C64 H64 107.1 . . ?
C65 C64 H64 107.1 . . ?
C69 C64 H64 107.1 . . ?
C66 C65 C64 111.14(19) . . ?
C66 C65 H65A 109.4 . . ?
C64 C65 H65A 109.4 . . ?
C66 C65 H65B 109.4 . . ?
C64 C65 H65B 109.4 . . ?
H65A C65 H65B 108.0 . . ?
C67 C66 C65 110.9(2) . . ?
C67 C66 H66A 109.5 . . ?
C65 C66 H66A 109.5 . . ?
C67 C66 H66B 109.5 . . ?
C65 C66 H66B 109.5 . . ?
H66A C66 H66B 108.1 . . ?
C66 C67 C68 111.4(2) . . ?
C66 C67 H67A 109.3 . . ?
C68 C67 H67A 109.3 . . ?
C66 C67 H67B 109.3 . . ?
C68 C67 H67B 109.3 . . ?
H67A C67 H67B 108.0 . . ?
C67 C68 C69 111.3(2) . . ?
C67 C68 H68A 109.4 . . ?
C69 C68 H68A 109.4 . . ?
C67 C68 H68B 109.4 . . ?
C69 C68 H68B 109.4 . . ?
H68A C68 H68B 108.0 . . ?
C68 C69 C64 111.28(18) . . ?
C68 C69 H69A 109.4 . . ?
C64 C69 H69A 109.4 . . ?
C68 C69 H69B 109.4 . . ?
C64 C69 H69B 109.4 . . ?
H69A C69 H69B 108.0 . . ?
C63 C70 C71 122.1(2) . . ?
C63 C70 H70 119.0 . . ?
C71 C70 H70 119.0 . . ?
C54 C71 C70 118.38(19) . . ?
C54 C71 C72 121.48(18) . . ?
C70 C71 C72 120.13(19) . . ?
C77 C72 C71 113.44(18) . . ?
C77 C72 C73 109.6(2) . . ?
C71 C72 C73 112.45(18) . . ?
C77 C72 H72 107.0 . . ?
C71 C72 H72 107.0 . . ?
C73 C72 H72 107.0 . . ?
C72 C73 C74 110.3(2) . . ?
C72 C73 H73A 109.6 . . ?
C74 C73 H73A 109.6 . . ?
C72 C73 H73B 109.6 . . ?
C74 C73 H73B 109.6 . . ?
H73A C73 H73B 108.1 . . ?
C75 C74 C73 111.6(2) . . ?
C75 C74 H74A 109.3 . . ?
C73 C74 H74A 109.3 . . ?
C75 C74 H74B 109.3 . . ?
C73 C74 H74B 109.3 . . ?
H74A C74 H74B 108.0 . . ?
C76 C75 C74 111.0(2) . . ?
C76 C75 H75A 109.4 . . ?
C74 C75 H75A 109.4 . . ?
C76 C75 H75B 109.4 . . ?
C74 C75 H75B 109.4 . . ?
H75A C75 H75B 108.0 . . ?
C75 C76 C77 110.6(2) . . ?
C75 C76 H76A 109.5 . . ?
C77 C76 H76A 109.5 . . ?
C75 C76 H76B 109.5 . . ?
C77 C76 H76B 109.5 . . ?
H76A C76 H76B 108.1 . . ?
C72 C77 C76 111.6(2) . . ?
C72 C77 H77A 109.3 . . ?
C76 C77 H77A 109.3 . . ?
C72 C77 H77B 109.3 . . ?
C76 C77 H77B 109.3 . . ?
H77A C77 H77B 108.0 . . ?
N3 C78 C80 124.26(19) . . ?
N3 C78 C79 120.83(19) . . ?
C80 C78 C79 114.88(19) . . ?
C78 C79 H79A 109.5 . . ?
C78 C79 H79B 109.5 . . ?
H79A C79 H79B 109.5 . . ?
C78 C79 H79C 109.5 . . ?
H79A C79 H79C 109.5 . . ?
H79B C79 H79C 109.5 . . ?
C81 C80 C78 130.1(2) . . ?
C81 C80 H80 115.0 . . ?
C78 C80 H80 115.0 . . ?
N4 C81 C80 124.91(19) . . ?
N4 C81 C82 120.15(19) . . ?
C80 C81 C82 114.93(19) . . ?
C81 C82 H82A 109.5 . . ?
C81 C82 H82B 109.5 . . ?
H82A C82 H82B 109.5 . . ?
C81 C82 H82C 109.5 . . ?
H82A C82 H82C 109.5 . . ?
H82B C82 H82C 109.5 . . ?
C100 C83 C84 120.22(18) . . ?
C100 C83 N4 119.70(18) . . ?
C84 C83 N4 120.01(18) . . ?
C91 C84 C83 118.62(19) . . ?
C91 C84 C85 119.51(19) . . ?
C83 C84 C85 121.81(19) . . ?
C84 C85 C90 112.65(19) . . ?
C84 C85 C86 112.65(19) . . ?
C90 C85 C86 109.5(2) . . ?
C84 C85 H85 107.2 . . ?
C90 C85 H85 107.2 . . ?
C86 C85 H85 107.2 . . ?
C85 C86 C87 111.4(2) . . ?
C85 C86 H86A 109.4 . . ?
C87 C86 H86A 109.4 . . ?
C85 C86 H86B 109.4 . . ?
C87 C86 H86B 109.4 . . ?
H86A C86 H86B 108.0 . . ?
C88 C87 C86 111.6(2) . . ?
C88 C87 H87A 109.3 . . ?
C86 C87 H87A 109.3 . . ?
C88 C87 H87B 109.3 . . ?
C86 C87 H87B 109.3 . . ?
H87A C87 H87B 108.0 . . ?
C87 C88 C89 110.5(2) . . ?
C87 C88 H88A 109.5 . . ?
C89 C88 H88A 109.5 . . ?
C87 C88 H88B 109.5 . . ?
C89 C88 H88B 109.5 . . ?
H88A C88 H88B 108.1 . . ?
C88 C89 C90 110.8(2) . . ?
C88 C89 H89A 109.5 . . ?
C90 C89 H89A 109.5 . . ?
C88 C89 H89B 109.5 . . ?
C90 C89 H89B 109.5 . . ?
H89A C89 H89B 108.1 . . ?
C85 C90 C89 111.8(2) . . ?
C85 C90 H90A 109.3 . . ?
C89 C90 H90A 109.3 . . ?
C85 C90 H90B 109.3 . . ?
C89 C90 H90B 109.3 . . ?
H90A C90 H90B 107.9 . . ?
C92 C91 C84 122.34(19) . . ?
C92 C91 H91 118.8 . . ?
C84 C91 H91 118.8 . . ?
C99 C92 C91 117.88(19) . . ?
C99 C92 C93 122.21(19) . . ?
C91 C92 C93 119.72(19) . . ?
C92 C93 C98 114.65(18) . . ?
C92 C93 C94 109.12(18) . . ?
C98 C93 C94 109.55(19) . . ?
C92 C93 H93 107.8 . . ?
C98 C93 H93 107.8 . . ?
C94 C93 H93 107.8 . . ?
C95 C94 C93 112.6(2) . . ?
C95 C94 H94A 109.1 . . ?
C93 C94 H94A 109.1 . . ?
C95 C94 H94B 109.1 . . ?
C93 C94 H94B 109.1 . . ?
H94A C94 H94B 107.8 . . ?
C96 C95 C94 111.3(2) . . ?
C96 C95 H95A 109.4 . . ?
C94 C95 H95A 109.4 . . ?
C96 C95 H95B 109.4 . . ?
C94 C95 H95B 109.4 . . ?
H95A C95 H95B 108.0 . . ?
C97 C96 C95 111.1(2) . . ?
C97 C96 H96A 109.4 . . ?
C95 C96 H96A 109.4 . . ?
C97 C96 H96B 109.4 . . ?
C95 C96 H96B 109.4 . . ?
H96A C96 H96B 108.0 . . ?
C96 C97 C98 111.6(2) . . ?
C96 C97 H97A 109.3 . . ?
C98 C97 H97A 109.3 . . ?
C96 C97 H97B 109.3 . . ?
C98 C97 H97B 109.3 . . ?
H97A C97 H97B 108.0 . . ?
C93 C98 C97 111.87(19) . . ?
C93 C98 H98A 109.2 . . ?
C97 C98 H98A 109.2 . . ?
C93 C98 H98B 109.2 . . ?
C97 C98 H98B 109.2 . . ?
H98A C98 H98B 107.9 . . ?
C92 C99 C100 122.48(19) . . ?
C92 C99 H99 118.8 . . ?
C100 C99 H99 118.8 . . ?
C99 C100 C83 118.43(19) . . ?
C99 C100 C101 118.65(18) . . ?
C83 C100 C101 122.90(18) . . ?
C100 C101 C106 110.52(17) . . ?
C100 C101 C102 111.03(17) . . ?
C106 C101 C102 110.49(18) . . ?
C100 C101 H101 108.2 . . ?
C106 C101 H101 108.2 . . ?
C102 C101 H101 108.2 . . ?
C103 C102 C101 112.91(19) . . ?
C103 C102 H10A 109.0 . . ?
C101 C102 H10A 109.0 . . ?
C103 C102 H10B 109.0 . . ?
C101 C102 H10B 109.0 . . ?
H10A C102 H10B 107.8 . . ?
C104 C103 C102 110.6(2) . . ?
C104 C103 H10C 109.5 . . ?
C102 C103 H10C 109.5 . . ?
C104 C103 H10D 109.5 . . ?
C102 C103 H10D 109.5 . . ?
H10C C103 H10D 108.1 . . ?
C105 C104 C103 110.1(2) . . ?
C105 C104 H10E 109.6 . . ?
C103 C104 H10E 109.6 . . ?
C105 C104 H10F 109.6 . . ?
C103 C104 H10F 109.6 . . ?
H10E C104 H10F 108.2 . . ?
C104 C105 C106 110.78(19) . . ?
C104 C105 H10G 109.5 . . ?
C106 C105 H10G 109.5 . . ?
C104 C105 H10H 109.5 . . ?
C106 C105 H10H 109.5 . . ?
H10G C105 H10H 108.1 . . ?
C105 C106 C101 112.49(18) . . ?
C105 C106 H10I 109.1 . . ?
C101 C106 H10I 109.1 . . ?
C105 C106 H10J 109.1 . . ?
C101 C106 H10J 109.1 . . ?
H10I C106 H10J 107.8 . . ?
C108 C107 H10K 109.5 . . ?
C108 C107 H10L 109.5 . . ?
H10K C107 H10L 109.5 . . ?
C108 C107 H10M 109.5 . . ?
H10K C107 H10M 109.5 . . ?
H10L C107 H10M 109.5 . . ?
C113 C108 C109 118.4(2) . . ?
C113 C108 C107 120.7(2) . . ?
C109 C108 C107 120.8(2) . . ?
C110 C109 C108 121.0(2) . . ?
C110 C109 H109 119.5 . . ?
C108 C109 H109 119.5 . . ?
C111 C110 C109 120.0(3) . . ?
C111 C110 H110 120.0 . . ?
C109 C110 H110 120.0 . . ?
C112 C111 C110 119.4(3) . . ?
C112 C111 H111 120.3 . . ?
C110 C111 H111 120.3 . . ?
C111 C112 C113 120.7(3) . . ?
C111 C112 H112 119.6 . . ?
C113 C112 H112 119.6 . . ?
C112 C113 C108 120.4(3) . . ?
C112 C113 H113 119.8 . . ?
C108 C113 H113 119.8 . . ?
C115 C114 H11A 109.5 . . ?
C115 C114 H11B 109.5 . . ?
H11A C114 H11B 109.5 . . ?
C115 C114 H11C 109.5 . . ?
H11A C114 H11C 109.5 . . ?
H11B C114 H11C 109.5 . . ?
C120 C115 C116 118.4(3) . . ?
C120 C115 C114 121.3(3) . . ?
C116 C115 C114 120.3(3) . . ?
C117 C116 C115 121.1(3) . . ?
C117 C116 H116 119.5 . . ?
C115 C116 H116 119.5 . . ?
C118 C117 C116 120.0(3) . . ?
C118 C117 H117 120.0 . . ?
C116 C117 H117 120.0 . . ?
C117 C118 C119 119.7(3) . . ?
C117 C118 H118 120.2 . . ?
C119 C118 H118 120.2 . . ?
C120 C119 C118 120.2(3) . . ?
C120 C119 H119 119.9 . . ?
C118 C119 H119 119.9 . . ?
C119 C120 C115 120.6(3) . . ?
C119 C120 H120 119.7 . . ?
C115 C120 H120 119.7 . . ?
C122 C121 H12C 109.5 . . ?
C122 C121 H12D 109.5 . . ?
H12C C121 H12D 109.5 . . ?
C122 C121 H12E 109.5 . . ?
H12C C121 H12E 109.5 . . ?
H12D C121 H12E 109.5 . . ?
C123 C122 C127 117.7(3) . . ?
C123 C122 C121 122.3(3) . . ?
C127 C122 C121 120.0(3) . . ?
C124 C123 C122 121.4(3) . . ?
C124 C123 H123 119.3 . . ?
C122 C123 H123 119.3 . . ?
C125 C124 C123 122.3(3) . . ?
C125 C124 H124 118.8 . . ?
C123 C124 H124 118.8 . . ?
C124 C125 C126 117.3(3) . . ?
C124 C125 H125 121.4 . . ?
C126 C125 H125 121.4 . . ?
C125 C126 C127 122.3(3) . . ?
C125 C126 H126 118.8 . . ?
C127 C126 H126 118.8 . . ?
C126 C127 C122 119.0(3) . . ?
C126 C127 H127 120.5 . . ?
C122 C127 H127 120.5 . . ?
C129 C128 H12F 109.5 . . ?
C129 C128 H12G 109.5 . . ?
H12F C128 H12G 109.5 . . ?
C129 C128 H12H 109.5 . . ?
H12F C128 H12H 109.5 . . ?
H12G C128 H12H 109.5 . . ?
C130 C129 C134 118.0(3) . . ?
C130 C129 C128 120.7(3) . . ?
C134 C129 C128 121.3(3) . . ?
C129 C130 C131 121.2(3) . . ?
C129 C130 H130 119.4 . . ?
C131 C130 H130 119.4 . . ?
C132 C131 C130 120.2(3) . . ?
C132 C131 H131 119.9 . . ?
C130 C131 H131 119.9 . . ?
C133 C132 C131 119.0(3) . . ?
C133 C132 H132 120.5 . . ?
C131 C132 H132 120.5 . . ?
C132 C133 C134 120.6(3) . . ?
C132 C133 H133 119.7 . . ?
C134 C133 H133 119.7 . . ?
C133 C134 C129 120.9(3) . . ?
C133 C134 H134 119.5 . . ?
C129 C134 H134 119.5 . . ?
C136 C135 C138 132.6(9) . . ?
C136 C135 C137 124.5(6) . 3_766 ?
C138 C135 C137 102.8(8) . 3_766 ?
C137 C136 C135 126.7(8) . . ?
C137 C136 H136 116.7 . . ?
C135 C136 H136 116.7 . . ?
C136 C137 C135 108.8(7) . 3_766 ?
C136 C137 H137 125.6 . . ?
C135 C137 H137 125.6 3_766 . ?
C135 C138 H13C 109.5 . . ?
C135 C138 H13D 109.5 . . ?
H13C C138 H13D 109.5 . . ?
C135 C138 H13E 109.5 . . ?
H13C C138 H13E 109.5 . . ?
H13D C138 H13E 109.5 . . ?

loop_
_geom_bond_atom_site_label_1
_geom_bond_atom_site_label_2
_geom_bond_distance
_geom_bond_site_symmetry_2
_geom_bond_publ_flag
I1 Mg2 2.623(8) . ?
I1 Mg1 2.630(8) . ?
Mg1 O1 1.89(2) . ?
Mg1 N1 2.0876(17) . ?
Mg1 N2 2.0968(18) . ?
Mg1 I2 2.650(19) . ?
Mg1 Mg2 3.0208(9) . ?
O1 Mg2 1.95(2) . ?
O1 H1 0.9500 . ?
N1 C25 1.334(3) . ?
N1 C1 1.451(3) . ?
C1 C2 1.401(3) . ?
C1 C18 1.408(3) . ?
I2 Mg2 2.622(19) . ?
Mg2 N4 2.0891(18) . ?
Mg2 N3 2.0982(19) . ?
N2 C28 1.334(3) . ?
N2 C30 1.448(2) . ?
C2 C9 1.403(3) . ?
C2 C3 1.523(3) . ?
N3 C78 1.331(3) . ?
N3 C54 1.443(3) . ?
C3 C8 1.530(3) . ?
C3 C4 1.537(3) . ?
C3 H3 1.0000 . ?
N4 C81 1.335(3) . ?
N4 C83 1.447(3) . ?
C4 C5 1.528(3) . ?
C4 H4A 0.9900 . ?
C4 H4B 0.9900 . ?
C5 C6 1.508(4) . ?
C5 H5A 0.9900 . ?
C5 H5B 0.9900 . ?
C6 C7 1.507(4) . ?
C6 H6A 0.9900 . ?
C6 H6B 0.9900 . ?
C7 C8 1.527(3) . ?
C7 H7A 0.9900 . ?
C7 H7B 0.9900 . ?
C8 H8A 0.9900 . ?
C8 H8B 0.9900 . ?
C9 C10 1.387(3) . ?
C9 H9 0.9500 . ?
C10 C17 1.390(3) . ?
C10 C11 1.525(3) . ?
C11 C12 1.520(3) . ?
C11 C16 1.535(3) . ?
C11 H11 1.0000 . ?
C12 C13 1.537(3) . ?
C12 H12A 0.9900 . ?
C12 H12B 0.9900 . ?
C13 C14 1.524(4) . ?
C13 H13A 0.9900 . ?
C13 H13B 0.9900 . ?
C14 C15 1.519(4) . ?
C14 H14A 0.9900 . ?
C14 H14B 0.9900 . ?
C15 C16 1.533(3) . ?
C15 H15A 0.9900 . ?
C15 H15B 0.9900 . ?
C16 H16A 0.9900 . ?
C16 H16B 0.9900 . ?
C17 C18 1.396(3) . ?
C17 H17 0.9500 . ?
C18 C19 1.520(3) . ?
C19 C24 1.512(3) . ?
C19 C20 1.540(3) . ?
C19 H19 1.0000 . ?
C20 C21 1.523(4) . ?
C20 H20A 0.9900 . ?
C20 H20B 0.9900 . ?
C21 C22 1.514(4) . ?
C21 H21A 0.9900 . ?
C21 H21B 0.9900 . ?
C22 C23 1.528(4) . ?
C22 H22A 0.9900 . ?
C22 H22B 0.9900 . ?
C23 C24 1.531(3) . ?
C23 H23A 0.9900 . ?
C23 H23B 0.9900 . ?
C24 H24A 0.9900 . ?
C24 H24B 0.9900 . ?
C25 C27 1.400(3) . ?
C25 C26 1.521(3) . ?
C26 H26A 0.9800 . ?
C26 H26B 0.9800 . ?
C26 H26C 0.9800 . ?
C27 C28 1.402(3) . ?
C27 H27 0.9500 . ?
C28 C29 1.515(3) . ?
C29 H29A 0.9800 . ?
C29 H29B 0.9800 . ?
C29 H29C 0.9800 . ?
C30 C47 1.402(3) . ?
C30 C31 1.408(3) . ?
C31 C38 1.394(3) . ?
C31 C32 1.522(3) . ?
C32 C33 1.525(3) . ?
C32 C37 1.532(3) . ?
C32 H32 1.0000 . ?
C33 C34 1.528(4) . ?
C33 H33A 0.9900 . ?
C33 H33B 0.9900 . ?
C34 C35 1.499(5) . ?
C34 H34A 0.9900 . ?
C34 H34B 0.9900 . ?
C35 C36 1.507(5) . ?
C35 H35A 0.9900 . ?
C35 H35B 0.9900 . ?
C36 C37 1.528(4) . ?
C36 H36A 0.9900 . ?
C36 H36B 0.9900 . ?
C37 H37A 0.9900 . ?
C37 H37B 0.9900 . ?
C38 C39 1.391(3) . ?
C38 H38 0.9500 . ?
C39 C46 1.386(3) . ?
C39 C40 1.519(3) . ?
C40 C45 1.531(3) . ?
C40 C41 1.532(3) . ?
C40 H40 1.0000 . ?
C41 C42 1.529(3) . ?
C41 H41A 0.9900 . ?
C41 H41B 0.9900 . ?
C42 C43 1.526(4) . ?
C42 H42A 0.9900 . ?
C42 H42B 0.9900 . ?
C43 C44 1.524(3) . ?
C43 H43A 0.9900 . ?
C43 H43B 0.9900 . ?
C44 C45 1.532(3) . ?
C44 H44A 0.9900 . ?
C44 H44B 0.9900 . ?
C45 H45A 0.9900 . ?
C45 H45B 0.9900 . ?
C46 C47 1.405(3) . ?
C46 H46 0.9500 . ?
C47 C48 1.518(3) . ?
C48 C49 1.527(3) . ?
C48 C53 1.530(3) . ?
C48 H48 1.0000 . ?
C49 C50 1.526(3) . ?
C49 H49A 0.9900 . ?
C49 H49B 0.9900 . ?
C50 C51 1.516(4) . ?
C50 H50A 0.9900 . ?
C50 H50B 0.9900 . ?
C51 C52 1.514(4) . ?
C51 H51A 0.9900 . ?
C51 H51B 0.9900 . ?
C52 C53 1.529(4) . ?
C52 H52A 0.9900 . ?
C52 H52B 0.9900 . ?
C53 H53A 0.9900 . ?
C53 H53B 0.9900 . ?
C54 C71 1.400(3) . ?
C54 C55 1.406(3) . ?
C55 C62 1.401(3) . ?
C55 C56 1.516(3) . ?
C56 C61 1.519(4) . ?
C56 C57 1.519(3) . ?
C56 H56 1.0000 . ?
C57 C58 1.526(3) . ?
C57 H57A 0.9900 . ?
C57 H57B 0.9900 . ?
C58 C59 1.511(4) . ?
C58 H58A 0.9900 . ?
C58 H58B 0.9900 . ?
C59 C60 1.519(5) . ?
C59 H59A 0.9900 . ?
C59 H59B 0.9900 . ?
C60 C61 1.531(4) . ?
C60 H60A 0.9900 . ?
C60 H60B 0.9900 . ?
C61 H61A 0.9900 . ?
C61 H61B 0.9900 . ?
C62 C63 1.383(3) . ?
C62 H62 0.9500 . ?
C63 C70 1.395(3) . ?
C63 C64 1.524(3) . ?
C64 C65 1.532(3) . ?
C64 C69 1.537(3) . ?
C64 H64 1.0000 . ?
C65 C66 1.528(3) . ?
C65 H65A 0.9900 . ?
C65 H65B 0.9900 . ?
C66 C67 1.523(3) . ?
C66 H66A 0.9900 . ?
C66 H66B 0.9900 . ?
C67 C68 1.527(3) . ?
C67 H67A 0.9900 . ?
C67 H67B 0.9900 . ?
C68 C69 1.528(3) . ?
C68 H68A 0.9900 . ?
C68 H68B 0.9900 . ?
C69 H69A 0.9900 . ?
C69 H69B 0.9900 . ?
C70 C71 1.402(3) . ?
C70 H70 0.9500 . ?
C71 C72 1.525(3) . ?
C72 C77 1.524(3) . ?
C72 C73 1.528(3) . ?
C72 H72 1.0000 . ?
C73 C74 1.535(4) . ?
C73 H73A 0.9900 . ?
C73 H73B 0.9900 . ?
C74 C75 1.518(4) . ?
C74 H74A 0.9900 . ?
C74 H74B 0.9900 . ?
C75 C76 1.508(4) . ?
C75 H75A 0.9900 . ?
C75 H75B 0.9900 . ?
C76 C77 1.530(3) . ?
C76 H76A 0.9900 . ?
C76 H76B 0.9900 . ?
C77 H77A 0.9900 . ?
C77 H77B 0.9900 . ?
C78 C80 1.401(3) . ?
C78 C79 1.517(3) . ?
C79 H79A 0.9800 . ?
C79 H79B 0.9800 . ?
C79 H79C 0.9800 . ?
C80 C81 1.395(3) . ?
C80 H80 0.9500 . ?
C81 C82 1.518(3) . ?
C82 H82A 0.9800 . ?
C82 H82B 0.9800 . ?
C82 H82C 0.9800 . ?
C83 C100 1.404(3) . ?
C83 C84 1.412(3) . ?
C84 C91 1.396(3) . ?
C84 C85 1.517(3) . ?
C85 C90 1.523(3) . ?
C85 C86 1.526(3) . ?
C85 H85 1.0000 . ?
C86 C87 1.531(3) . ?
C86 H86A 0.9900 . ?
C86 H86B 0.9900 . ?
C87 C88 1.515(4) . ?
C87 H87A 0.9900 . ?
C87 H87B 0.9900 . ?
C88 C89 1.518(4) . ?
C88 H88A 0.9900 . ?
C88 H88B 0.9900 . ?
C89 C90 1.524(4) . ?
C89 H89A 0.9900 . ?
C89 H89B 0.9900 . ?
C90 H90A 0.9900 . ?
C90 H90B 0.9900 . ?
C91 C92 1.389(3) . ?
C91 H91 0.9500 . ?
C92 C99 1.383(3) . ?
C92 C93 1.525(3) . ?
C93 C98 1.529(3) . ?
C93 C94 1.538(3) . ?
C93 H93 1.0000 . ?
C94 C95 1.528(3) . ?
C94 H94A 0.9900 . ?
C94 H94B 0.9900 . ?
C95 C96 1.524(4) . ?
C95 H95A 0.9900 . ?
C95 H95B 0.9900 . ?
C96 C97 1.522(4) . ?
C96 H96A 0.9900 . ?
C96 H96B 0.9900 . ?
C97 C98 1.530(3) . ?
C97 H97A 0.9900 . ?
C97 H97B 0.9900 . ?
C98 H98A 0.9900 . ?
C98 H98B 0.9900 . ?
C99 C100 1.404(3) . ?
C99 H99 0.9500 . ?
C100 C101 1.520(3) . ?
C101 C106 1.539(3) . ?
C101 C102 1.542(3) . ?
C101 H101 1.0000 . ?
C102 C103 1.525(3) . ?
C102 H10A 0.9900 . ?
C102 H10B 0.9900 . ?
C103 C104 1.518(4) . ?
C103 H10C 0.9900 . ?
C103 H10D 0.9900 . ?
C104 C105 1.517(4) . ?
C104 H10E 0.9900 . ?
C104 H10F 0.9900 . ?
C105 C106 1.527(3) . ?
C105 H10G 0.9900 . ?
C105 H10H 0.9900 . ?
C106 H10I 0.9900 . ?
C106 H10J 0.9900 . ?
C107 C108 1.496(4) . ?
C107 H10K 0.9800 . ?
C107 H10L 0.9800 . ?
C107 H10M 0.9800 . ?
C108 C113 1.385(4) . ?
C108 C109 1.389(4) . ?
C109 C110 1.381(4) . ?
C109 H109 0.9500 . ?
C110 C111 1.380(4) . ?
C110 H110 0.9500 . ?
C111 C112 1.374(4) . ?
C111 H111 0.9500 . ?
C112 C113 1.383(4) . ?
C112 H112 0.9500 . ?
C113 H113 0.9500 . ?
C114 C115 1.508(4) . ?
C114 H11A 0.9800 . ?
C114 H11B 0.9800 . ?
C114 H11C 0.9800 . ?
C115 C120 1.387(4) . ?
C115 C116 1.387(4) . ?
C116 C117 1.382(4) . ?
C116 H116 0.9500 . ?
C117 C118 1.376(4) . ?
C117 H117 0.9500 . ?
C118 C119 1.385(4) . ?
C118 H118 0.9500 . ?
C119 C120 1.384(4) . ?
C119 H119 0.9500 . ?
C120 H120 0.9500 . ?
C121 C122 1.447(5) . ?
C121 H12C 0.9800 . ?
C121 H12D 0.9800 . ?
C121 H12E 0.9800 . ?
C122 C123 1.389(4) . ?
C122 C127 1.392(4) . ?
C123 C124 1.359(5) . ?
C123 H123 0.9500 . ?
C124 C125 1.348(5) . ?
C124 H124 0.9500 . ?
C125 C126 1.384(5) . ?
C125 H125 0.9500 . ?
C126 C127 1.389(5) . ?
C126 H126 0.9500 . ?
C127 H127 0.9500 . ?
C128 C129 1.497(4) . ?
C128 H12F 0.9800 . ?
C128 H12G 0.9800 . ?
C128 H12H 0.9800 . ?
C129 C130 1.369(4) . ?
C129 C134 1.392(4) . ?
C130 C131 1.390(4) . ?
C130 H130 0.9500 . ?
C131 C132 1.378(5) . ?
C131 H131 0.9500 . ?
C132 C133 1.373(4) . ?
C132 H132 0.9500 . ?
C133 C134 1.378(4) . ?
C133 H133 0.9500 . ?
C134 H134 0.9500 . ?
C135 C136 1.312(7) . ?
C135 C138 1.355(9) . ?
C135 C137 1.472(9) 3_766 ?
C136 C137 1.296(7) . ?
C136 H136 0.9500 . ?
C137 H137 0.9500 . ?
C138 H13C 0.9800 . ?
C138 H13D 0.9800 . ?
C138 H13E 0.9800 . ?
